data_1518023
loop_
_publ_author_name
'Braunschweig, Holger'
'Celik, Mehmet Ali'
'Dewhurst, Rian D.'
'Heid, Magdalena'
'Hupp, Florian'
'Sen, Sakya S.'

_publ_section_title
;
 Stepwise isolation of low-valent, low-coordinate Sn and Pb mono- and
 dications in the coordination sphere of platinum
;
_journal_issue 1
_journal_name_full 'Chem. Sci.'
_journal_page_first 425
_journal_paper_doi 10.1039/C4SC02948H
_journal_volume 6
_journal_year 2015
_chemical_formula_moiety 'C72 H132 Br2 P4 Pt2 Sn'
_chemical_formula_sum 'C72 H132 Br2 P4 Pt2 Sn'
_chemical_formula_weight 1790.35
_chemical_name_common
;
?
;
_chemical_name_systematic
;
?
;
_space_group_IT_number 2
_symmetry_cell_setting triclinic
_symmetry_space_group_name_Hall '-P 1'
_symmetry_space_group_name_H-M 'P -1'
_atom_sites_solution_hydrogens geom
_atom_sites_solution_primary direct
_atom_sites_solution_secondary difmap
_audit_creation_method SHELXL-97
_cell_angle_alpha 96.439(2)
_cell_angle_beta 101.900(2)
_cell_angle_gamma 114.878(2)
_cell_formula_units_Z 2
_cell_length_a 13.9687(7)
_cell_length_b 14.2448(7)
_cell_length_c 21.1628(15)
_cell_measurement_reflns_used 8111
_cell_measurement_temperature 100(2)
_cell_measurement_theta_max 26.65
_cell_measurement_theta_min 2.18
_cell_volume 3643.1(4)
_computing_cell_refinement 'Saint+ ver. 7.68A (Bruker AXS)'
_computing_data_collection 'APEX2 ver. 2010.3 (Bruker AXS)'
_computing_data_reduction 'Saint+ ver. 7.68A (Bruker AXS)'
_computing_molecular_graphics 'XP ver. 5.1 (Bruker AXS, 1998)'
_computing_publication_material 'SHELXL-97 (Sheldrick, 2008)'
_computing_structure_refinement 'SHELXL-97 (Sheldrick, 2008)'
_computing_structure_solution 'SHELXS-97 (Sheldrick, 2008)'
_diffrn_ambient_temperature 100(2)
_diffrn_detector_area_resol_mean 8.333
_diffrn_measured_fraction_theta_full 1.000
_diffrn_measured_fraction_theta_max 1.000
_diffrn_measurement_device_type 'Bruker X8-APEX II'
_diffrn_measurement_method '\f and \w scans'
_diffrn_radiation_monochromator 'multi-layer mirror'
_diffrn_radiation_source 'rotating anode'
_diffrn_radiation_type MoK\a
_diffrn_radiation_wavelength 0.71073
_diffrn_reflns_av_R_equivalents 0.0000
_diffrn_reflns_av_sigmaI/netI 0.0595
_diffrn_reflns_limit_h_max 16
_diffrn_reflns_limit_h_min -17
_diffrn_reflns_limit_k_max 17
_diffrn_reflns_limit_k_min -17
_diffrn_reflns_limit_l_max 26
_diffrn_reflns_limit_l_min 0
_diffrn_reflns_number 14914
_diffrn_reflns_theta_full 26.00
_diffrn_reflns_theta_max 26.37
_diffrn_reflns_theta_min 1.62
_exptl_absorpt_coefficient_mu 5.394
_exptl_absorpt_correction_T_max 0.7454
_exptl_absorpt_correction_T_min 0.6369
_exptl_absorpt_correction_type multi-scan
_exptl_absorpt_process_details 'Sadabs 2008/1 (Bruker 2008)'
_exptl_crystal_colour red
_exptl_crystal_density_diffrn 1.632
_exptl_crystal_density_method 'not measured'
_exptl_crystal_description block
_exptl_crystal_F_000 1800
_exptl_crystal_size_max 0.19
_exptl_crystal_size_mid 0.17
_exptl_crystal_size_min 0.12
_platon_squeeze_details
;
;
_refine_diff_density_max 1.570
_refine_diff_density_min -1.746
_refine_diff_density_rms 0.146
_refine_ls_extinction_method none
_refine_ls_goodness_of_fit_ref 0.993
_refine_ls_hydrogen_treatment constr
_refine_ls_matrix_type full
_refine_ls_number_parameters 888
_refine_ls_number_reflns 14914
_refine_ls_number_restraints 972
_refine_ls_restrained_S_all 0.990
_refine_ls_R_factor_all 0.0612
_refine_ls_R_factor_gt 0.0347
_refine_ls_shift/su_max 0.001
_refine_ls_shift/su_mean 0.000
_refine_ls_structure_factor_coef Fsqd
_refine_ls_weighting_details 'calc w=1/[\s^2^(Fo^2^)+(0.0274P)^2^+3.3377P] where P=(Fo^2^+2Fc^2^)/3'
_refine_ls_weighting_scheme calc
_refine_ls_wR_factor_gt 0.0659
_refine_ls_wR_factor_ref 0.0719
_reflns_number_gt 11037
_reflns_number_total 14914
_reflns_threshold_expression >2sigma(I)
_cod_data_source_file c4sc02948h2.cif
_cod_data_source_block 5
_cod_depositor_comments
;
The following automatic conversions were performed:

'_symmetry_cell_setting' value 'Triclinic' changed to 'triclinic'
according to
/usr/data/users/saulius/crontab/automatic-downloads/rss-feeds/RSC/lib/dictionaries/cif_core.dic
dictionary named 'cif_core.dic' version 2.4.2 from 2011-04-26.

Automatic conversion script
Id: cif_fix_values 2827 2014-09-09 07:05:25Z andrius 

 Adding full bibliography for 1518019--1518027.cif.
;
_cod_original_sg_symbol_H-M P-1
_cod_database_code 1518023

loop_
_symmetry_equiv_pos_as_xyz
'x, y, z'
'-x, -y, -z'

loop_
_atom_site_label
_atom_site_type_symbol
_atom_site_fract_x
_atom_site_fract_y
_atom_site_fract_z
_atom_site_U_iso_or_equiv
_atom_site_adp_type
_atom_site_occupancy
_atom_site_symmetry_multiplicity
_atom_site_calc_flag
_atom_site_refinement_flags
_atom_site_disorder_assembly
_atom_site_disorder_group
Pt1 Pt 0.336747(15) 1.063532(14) 0.264593(10) 0.01803(5) Uani 1 1 d . A .
P1 P 0.32088(11) 1.02018(11) 0.15402(7) 0.0287(3) Uani 1 1 d . . .
Pt2 Pt 0.027355(15) 0.714423(15) 0.252502(11) 0.02343(6) Uani 1 1 d . A .
P2 P 0.42790(10) 1.17926(9) 0.36582(7) 0.0171(3) Uani 1 1 d . . .
Sn3 Sn 0.23043(3) 0.87255(2) 0.28646(2) 0.02396(9) Uani 1 1 d . . .
P3 P -0.07741(11) 0.79142(11) 0.28137(9) 0.0364(4) Uani 1 1 d . . .
Br4 Br 0.29336(4) 0.86606(4) 0.41275(3) 0.02743(13) Uani 1 1 d . A .
P4 P 0.04699(10) 0.56453(10) 0.22986(7) 0.0198(3) Uani 1 1 d . . .
Br5 Br 0.37400(4) 0.80439(4) 0.26306(3) 0.02745(13) Uani 1 1 d . A .
C11 C 0.4130(4) 0.9618(4) 0.1390(3) 0.0213(8) Uani 1 1 d U A .
H11 H 0.3773 0.8879 0.1458 0.026 Uiso 1 1 calc R . .
C12 C 0.4285(4) 0.9496(4) 0.0700(3) 0.0214(8) Uani 1 1 d U . .
H12A H 0.4683 1.0205 0.0611 0.026 Uiso 1 1 calc R A .
H12B H 0.3558 0.9119 0.0366 0.026 Uiso 1 1 calc R . .
C13 C 0.4936(4) 0.8872(4) 0.0644(3) 0.0229(9) Uani 1 1 d U A .
H13A H 0.4522 0.8152 0.0715 0.027 Uiso 1 1 calc R . .
H13B H 0.5027 0.8796 0.0192 0.027 Uiso 1 1 calc R . .
C14 C 0.6056(4) 0.9423(4) 0.1147(3) 0.0246(9) Uani 1 1 d U . .
H14A H 0.6497 1.0119 0.1054 0.029 Uiso 1 1 calc R A .
H14B H 0.6448 0.8988 0.1112 0.029 Uiso 1 1 calc R . .
C15 C 0.5936(4) 0.9587(4) 0.1850(3) 0.0257(9) Uani 1 1 d U A .
H15A H 0.6674 1.0004 0.2169 0.031 Uiso 1 1 calc R . .
H15B H 0.5587 0.8888 0.1963 0.031 Uiso 1 1 calc R . .
C16 C 0.5240(4) 1.0169(4) 0.1914(3) 0.0256(9) Uani 1 1 d U . .
H16A H 0.5121 1.0197 0.2360 0.031 Uiso 1 1 calc R A .
H16B H 0.5643 1.0907 0.1868 0.031 Uiso 1 1 calc R . .
C21_1 C 0.1716(4) 0.9079(4) 0.1119(2) 0.019(2) Uani 0.461(7) 1 d PU A 1
H21_1 H 0.1522 0.8594 0.1430 0.023 Uiso 0.461(7) 1 calc PR A 1
C22_1 C 0.1589(4) 0.8399(4) 0.0456(2) 0.019(2) Uani 0.461(7) 1 d PRU A 1
H22A_1 H 0.1754 0.8845 0.0128 0.023 Uiso 0.461(7) 1 calc PR A 1
H22B_1 H 0.2107 0.8089 0.0523 0.023 Uiso 0.461(7) 1 calc PR A 1
C23_1 C 0.0405(4) 0.7515(4) 0.0205(2) 0.023(2) Uani 0.461(7) 1 d PRU A 1
H23A_1 H 0.0239 0.7083 0.0540 0.028 Uiso 0.461(7) 1 calc PR A 1
H23B_1 H 0.0314 0.7044 -0.0208 0.028 Uiso 0.461(7) 1 calc PR A 1
C24_1 C -0.0404(4) 0.8006(4) 0.0069(2) 0.024(2) Uani 0.461(7) 1 d PRU A 1
H24A_1 H -0.1168 0.7435 -0.0115 0.029 Uiso 0.461(7) 1 calc PR A 1
H24B_1 H -0.0229 0.8454 -0.0257 0.029 Uiso 0.461(7) 1 calc PR A 1
C25_1 C -0.0287(4) 0.8694(4) 0.0737(2) 0.024(2) Uani 0.461(7) 1 d PRU A 1
H25A_1 H -0.0515 0.8231 0.1049 0.029 Uiso 0.461(7) 1 calc PR A 1
H25B_1 H -0.0780 0.9030 0.0655 0.029 Uiso 0.461(7) 1 calc PR A 1
C26_1 C 0.0955(4) 0.9598(4) 0.1063(2) 0.023(2) Uani 0.461(7) 1 d PRU A 1
H26A_1 H 0.1154 1.0124 0.0783 0.027 Uiso 0.461(7) 1 calc PR A 1
H26B_1 H 0.1029 0.9972 0.1507 0.027 Uiso 0.461(7) 1 calc PR A 1
C21A_2 C 0.2024(2) 0.94618(19) 0.08311(12) 0.0197(18) Uani 0.539(7) 1 d PU A 2
H21A_2 H 0.2231 0.9601 0.0413 0.024 Uiso 0.539(7) 1 calc PR A 2
C22A_2 C 0.1563(2) 0.82830(19) 0.08209(12) 0.0229(19) Uani 0.539(7) 1 d PRU A 2
H22A_2 H 0.1358 0.8145 0.1234 0.027 Uiso 0.539(7) 1 calc PR A 2
H22B_2 H 0.2119 0.8038 0.0785 0.027 Uiso 0.539(7) 1 calc PR A 2
C23A_2 C 0.0480(2) 0.76567(19) 0.01813(12) 0.032(2) Uani 0.539(7) 1 d PRU A 2
H23A_2 H 0.0668 0.7864 -0.0225 0.038 Uiso 0.539(7) 1 calc PR A 2
H23B_2 H 0.0213 0.6880 0.0122 0.038 Uiso 0.539(7) 1 calc PR A 2
C24A_2 C -0.0382(2) 0.79411(19) 0.02993(12) 0.037(2) Uani 0.539(7) 1 d PRU A 2
H24A_2 H -0.0531 0.7776 0.0722 0.044 Uiso 0.539(7) 1 calc PR A 2
H24B_2 H -0.1071 0.7517 -0.0062 0.044 Uiso 0.539(7) 1 calc PR A 2
C25A_2 C -0.0010(2) 0.91245(19) 0.03298(12) 0.033(2) Uani 0.539(7) 1 d PRU A 2
H25A_2 H -0.0572 0.9319 0.0431 0.040 Uiso 0.539(7) 1 calc PR A 2
H25B_2 H 0.0083 0.9282 -0.0104 0.040 Uiso 0.539(7) 1 calc PR A 2
C26A_2 C 0.1138(2) 0.98013(19) 0.08969(12) 0.028(2) Uani 0.539(7) 1 d PRU A 2
H26A_2 H 0.1416 1.0560 0.0882 0.034 Uiso 0.539(7) 1 calc PR A 2
H26B_2 H 0.1005 0.9730 0.1335 0.034 Uiso 0.539(7) 1 calc PR A 2
C31_3 C 0.3311(2) 1.12471(19) 0.12651(12) 0.0207(19) Uani 0.491(6) 1 d PRU A 1
H31_3 H 0.2818 1.1500 0.1427 0.025 Uiso 0.491(6) 1 calc PR A 1
C32_3 C 0.3019(2) 1.10809(19) 0.04695(12) 0.0216(19) Uani 0.491(6) 1 d PRU A 1
H32A_3 H 0.2248 1.0536 0.0264 0.026 Uiso 0.491(6) 1 calc PR A 1
H32B_3 H 0.3505 1.0838 0.0300 0.026 Uiso 0.491(6) 1 calc PR A 1
C33_3 C 0.3194(2) 1.22071(19) 0.02852(12) 0.0214(19) Uani 0.491(6) 1 d PRU A 1
H33A_3 H 0.3031 1.2119 -0.0202 0.026 Uiso 0.491(6) 1 calc PR A 1
H33B_3 H 0.2666 1.2414 0.0430 0.026 Uiso 0.491(6) 1 calc PR A 1
C34_3 C 0.4380(2) 1.31097(19) 0.06136(12) 0.0225(19) Uani 0.491(6) 1 d PRU A 1
H34A_3 H 0.4436 1.3784 0.0501 0.027 Uiso 0.491(6) 1 calc PR A 1
H34B_3 H 0.4909 1.2938 0.0443 0.027 Uiso 0.491(6) 1 calc PR A 1
C35_3 C 0.4672(2) 1.32447(19) 0.13920(12) 0.0193(18) Uani 0.491(6) 1 d PRU A 1
H35A_3 H 0.5431 1.3814 0.1601 0.023 Uiso 0.491(6) 1 calc PR A 1
H35B_3 H 0.4163 1.3445 0.1567 0.023 Uiso 0.491(6) 1 calc PR A 1
C36_3 C 0.4567(2) 1.21688(19) 0.15581(12) 0.0189(18) Uani 0.491(6) 1 d PRU A 1
H36A_3 H 0.4805 1.2259 0.2045 0.023 Uiso 0.491(6) 1 calc PR A 1
H36B_3 H 0.5055 1.1958 0.1365 0.023 Uiso 0.491(6) 1 calc PR A 1
C31A_4 C 0.3868(2) 1.15750(19) 0.11831(12) 0.0151(17) Uani 0.509(6) 1 d PRU A 2
H31A_4 H 0.4675 1.1803 0.1284 0.018 Uiso 0.509(6) 1 calc PR A 2
C32A_4 C 0.3483(2) 1.15420(19) 0.04607(12) 0.0151(17) Uani 0.509(6) 1 d PRU A 2
H32A_4 H 0.2701 1.1391 0.0348 0.018 Uiso 0.509(6) 1 calc PR A 2
H32B_4 H 0.3532 1.0953 0.0196 0.018 Uiso 0.509(6) 1 calc PR A 2
C33A_4 C 0.4137(2) 1.25577(19) 0.02704(12) 0.0207(18) Uani 0.509(6) 1 d PRU A 2
H33A_4 H 0.3863 1.2492 -0.0211 0.025 Uiso 0.509(6) 1 calc PR A 2
H33B_4 H 0.4922 1.2721 0.0376 0.025 Uiso 0.509(6) 1 calc PR A 2
C34A_4 C 0.3994(2) 1.34905(19) 0.06895(12) 0.0203(18) Uani 0.509(6) 1 d PRU A 2
H34A_4 H 0.4433 1.4177 0.0586 0.024 Uiso 0.509(6) 1 calc PR A 2
H34B_4 H 0.3212 1.3341 0.0559 0.024 Uiso 0.509(6) 1 calc PR A 2
C35A_4 C 0.4379(2) 1.35739(19) 0.14578(12) 0.0225(18) Uani 0.509(6) 1 d PRU A 2
H35A_4 H 0.5180 1.3808 0.1602 0.027 Uiso 0.509(6) 1 calc PR A 2
H35B_4 H 0.4224 1.4102 0.1704 0.027 Uiso 0.509(6) 1 calc PR A 2
C36A_4 C 0.3747(2) 1.24632(19) 0.16051(12) 0.0201(18) Uani 0.509(6) 1 d PRU A 2
H36A_4 H 0.4029 1.2497 0.2081 0.024 Uiso 0.509(6) 1 calc PR A 2
H36B_4 H 0.2958 1.2281 0.1514 0.024 Uiso 0.509(6) 1 calc PR A 2
C41 C 0.3932(4) 1.1474(4) 0.4431(3) 0.0197(11) Uani 1 1 d . A .
H41 H 0.3897 1.0758 0.4433 0.024 Uiso 1 1 calc R . .
C42 C 0.4759(4) 1.2186(4) 0.5090(3) 0.0221(11) Uani 1 1 d . . .
H42A H 0.5498 1.2260 0.5096 0.027 Uiso 1 1 calc R A .
H42B H 0.4798 1.2901 0.5138 0.027 Uiso 1 1 calc R . .
C43 C 0.4421(4) 1.1715(4) 0.5668(3) 0.0252(12) Uani 1 1 d . A .
H43A H 0.4438 1.1024 0.5638 0.030 Uiso 1 1 calc R . .
H43B H 0.4954 1.2195 0.6090 0.030 Uiso 1 1 calc R . .
C44 C 0.3280(4) 1.1557(4) 0.5668(3) 0.0279(13) Uani 1 1 d . . .
H44A H 0.3282 1.2256 0.5746 0.033 Uiso 1 1 calc R A .
H44B H 0.3068 1.1213 0.6032 0.033 Uiso 1 1 calc R . .
C45 C 0.2442(4) 1.0871(4) 0.5012(3) 0.0269(13) Uani 1 1 d . A .
H45A H 0.1717 1.0830 0.5012 0.032 Uiso 1 1 calc R . .
H45B H 0.2369 1.0143 0.4962 0.032 Uiso 1 1 calc R . .
C46 C 0.2783(4) 1.1322(4) 0.4425(3) 0.0240(12) Uani 1 1 d . . .
H46A H 0.2249 1.0831 0.4006 0.029 Uiso 1 1 calc R A .
H46B H 0.2767 1.2012 0.4445 0.029 Uiso 1 1 calc R . .
C51_5 C 0.4322(2) 1.30890(18) 0.35391(14) 0.0121(13) Uani 0.519(6) 1 d PGU A 1
H51_5 H 0.4574 1.3145 0.3129 0.014 Uiso 0.519(6) 1 calc PR A 1
C52_5 C 0.5285(2) 1.40639(18) 0.40240(14) 0.0139(13) Uani 0.519(6) 1 d PRU A 1
H52A_5 H 0.5982 1.4034 0.4029 0.017 Uiso 0.519(6) 1 calc PR A 1
H52B_5 H 0.5196 1.4075 0.4477 0.017 Uiso 0.519(6) 1 calc PR A 1
C53_5 C 0.5326(2) 1.50803(18) 0.38116(14) 0.0179(13) Uani 0.519(6) 1 d PRU A 1
H53A_5 H 0.5600 1.5150 0.3415 0.022 Uiso 0.519(6) 1 calc PR A 1
H53B_5 H 0.5858 1.5704 0.4171 0.022 Uiso 0.519(6) 1 calc PR A 1
C54_5 C 0.4195(2) 1.50922(18) 0.36521(14) 0.0190(13) Uani 0.519(6) 1 d PRU A 1
H54A_5 H 0.3924 1.5060 0.4050 0.023 Uiso 0.519(6) 1 calc PR A 1
H54B_5 H 0.4266 1.5753 0.3511 0.023 Uiso 0.519(6) 1 calc PR A 1
C55_5 C 0.3404(2) 1.41347(18) 0.31003(14) 0.0175(13) Uani 0.519(6) 1 d PRU A 1
H55A_5 H 0.3693 1.4184 0.2709 0.021 Uiso 0.519(6) 1 calc PR A 1
H55B_5 H 0.2691 1.4154 0.2973 0.021 Uiso 0.519(6) 1 calc PR A 1
C56_5 C 0.3199(2) 1.30378(18) 0.32816(14) 0.0160(13) Uani 0.519(6) 1 d PRU A 1
H56A_5 H 0.2803 1.2918 0.3625 0.019 Uiso 0.519(6) 1 calc PR A 1
H56B_5 H 0.2754 1.2451 0.2885 0.019 Uiso 0.519(6) 1 calc PR A 1
C51A_6 C 0.4199(2) 1.31239(18) 0.37389(14) 0.0204(15) Uani 0.481(6) 1 d PRU A 2
H51A_6 H 0.3517 1.3017 0.3868 0.024 Uiso 0.481(6) 1 calc PR A 2
C52A_6 C 0.5132(2) 1.40599(18) 0.42077(14) 0.0170(14) Uani 0.481(6) 1 d PRU A 2
H52A_6 H 0.5824 1.4116 0.4125 0.020 Uiso 0.481(6) 1 calc PR A 2
H52B_6 H 0.5152 1.3960 0.4665 0.020 Uiso 0.481(6) 1 calc PR A 2
C53A_6 C 0.5070(2) 1.50772(18) 0.41529(14) 0.0191(14) Uani 0.481(6) 1 d PRU A 2
H53A_6 H 0.5783 1.5676 0.4416 0.023 Uiso 0.481(6) 1 calc PR A 2
H53B_6 H 0.4501 1.5098 0.4358 0.023 Uiso 0.481(6) 1 calc PR A 2
C54A_6 C 0.4801(2) 1.52639(18) 0.34344(14) 0.0205(15) Uani 0.481(6) 1 d PRU A 2
H54A_6 H 0.4603 1.5855 0.3446 0.025 Uiso 0.481(6) 1 calc PR A 2
H54B_6 H 0.5465 1.5473 0.3275 0.025 Uiso 0.481(6) 1 calc PR A 2
C55A_6 C 0.3876(2) 1.42915(18) 0.29611(14) 0.0208(15) Uani 0.481(6) 1 d PRU A 2
H55A_6 H 0.3810 1.4412 0.2506 0.025 Uiso 0.481(6) 1 calc PR A 2
H55B_6 H 0.3181 1.4176 0.3065 0.025 Uiso 0.481(6) 1 calc PR A 2
C56A_6 C 0.4027(2) 1.32815(18) 0.29834(14) 0.0205(14) Uani 0.481(6) 1 d PRU A 2
H56A_6 H 0.4675 1.3353 0.2833 0.025 Uiso 0.481(6) 1 calc PR A 2
H56B_6 H 0.3371 1.2656 0.2685 0.025 Uiso 0.481(6) 1 calc PR A 2
C61 C 0.5744(4) 1.2100(4) 0.3846(3) 0.0183(11) Uani 1 1 d . A .
H61 H 0.6133 1.2635 0.4277 0.022 Uiso 1 1 calc R . .
C62 C 0.5894(4) 1.1119(4) 0.3944(3) 0.0285(13) Uani 1 1 d . . .
H62A H 0.5596 1.0856 0.4309 0.034 Uiso 1 1 calc R A .
H62B H 0.5473 1.0551 0.3535 0.034 Uiso 1 1 calc R . .
C63 C 0.7100(4) 1.1359(5) 0.4104(3) 0.0360(15) Uani 1 1 d . A .
H63A H 0.7498 1.1841 0.4547 0.043 Uiso 1 1 calc R . .
H63B H 0.7154 1.0690 0.4119 0.043 Uiso 1 1 calc R . .
C64 C 0.7642(4) 1.1867(5) 0.3597(3) 0.0344(14) Uani 1 1 d . . .
H64A H 0.8436 1.2066 0.3740 0.041 Uiso 1 1 calc R A .
H64B H 0.7314 1.1348 0.3166 0.041 Uiso 1 1 calc R . .
C65 C 0.7499(4) 1.2848(4) 0.3512(3) 0.0252(12) Uani 1 1 d . A .
H65A H 0.7819 1.3135 0.3158 0.030 Uiso 1 1 calc R . .
H65B H 0.7900 1.3399 0.3929 0.030 Uiso 1 1 calc R . .
C66 C 0.6292(4) 1.2592(4) 0.3333(3) 0.0201(11) Uani 1 1 d . . .
H66A H 0.5907 1.2094 0.2894 0.024 Uiso 1 1 calc R A .
H66B H 0.6226 1.3252 0.3301 0.024 Uiso 1 1 calc R . .
C71_7 C -0.2198(9) 0.7237(10) 0.2389(7) 0.017(2) Uani 0.495(18) 1 d PU A 1
H71_7 H -0.2443 0.6511 0.2482 0.020 Uiso 0.495(18) 1 calc PR A 1
C72_7 C -0.3029(9) 0.7588(9) 0.2563(7) 0.019(2) Uani 0.495(18) 1 d PU A 1
H72A_7 H -0.2924 0.7700 0.3047 0.023 Uiso 0.495(18) 1 calc PR A 1
H72B_7 H -0.2894 0.8272 0.2437 0.023 Uiso 0.495(18) 1 calc PR A 1
C73_7 C -0.4207(8) 0.6766(9) 0.2207(8) 0.022(2) Uani 0.495(18) 1 d PU A 1
H73A_7 H -0.4721 0.7030 0.2310 0.026 Uiso 0.495(18) 1 calc PR A 1
H73B_7 H -0.4369 0.6100 0.2364 0.026 Uiso 0.495(18) 1 calc PR A 1
C74_7 C -0.4371(9) 0.6544(9) 0.1461(8) 0.020(2) Uani 0.495(18) 1 d PU A 1
H74A_7 H -0.4308 0.7187 0.1298 0.024 Uiso 0.495(18) 1 calc PR A 1
H74B_7 H -0.5121 0.5966 0.1239 0.024 Uiso 0.495(18) 1 calc PR A 1
C75_7 C -0.3521(9) 0.6223(9) 0.1272(7) 0.019(2) Uani 0.495(18) 1 d PU A 1
H75A_7 H -0.3652 0.5525 0.1375 0.023 Uiso 0.495(18) 1 calc PR A 1
H75B_7 H -0.3612 0.6152 0.0790 0.023 Uiso 0.495(18) 1 calc PR A 1
C76_7 C -0.2346(10) 0.7054(10) 0.1653(7) 0.020(2) Uani 0.495(18) 1 d PU A 1
H76A_7 H -0.1819 0.6810 0.1548 0.024 Uiso 0.495(18) 1 calc PR A 1
H76B_7 H -0.2187 0.7730 0.1512 0.024 Uiso 0.495(18) 1 calc PR A 1
C71A_8 C -0.2212(10) 0.7084(11) 0.2146(8) 0.024(2) Uani 0.505(18) 1 d PU A 2
H71A_8 H -0.2480 0.6358 0.2241 0.029 Uiso 0.505(18) 1 calc PR A 2
C72A_8 C -0.3059(9) 0.7436(10) 0.2279(8) 0.025(2) Uani 0.505(18) 1 d PU A 2
H72A_8 H -0.2894 0.8130 0.2159 0.030 Uiso 0.505(18) 1 calc PR A 2
H72B_8 H -0.3012 0.7528 0.2757 0.030 Uiso 0.505(18) 1 calc PR A 2
C73A_8 C -0.4243(9) 0.6603(10) 0.1868(9) 0.028(2) Uani 0.505(18) 1 d PU A 2
H73A_8 H -0.4442 0.5935 0.2026 0.034 Uiso 0.505(18) 1 calc PR A 2
H73B_8 H -0.4771 0.6872 0.1934 0.034 Uiso 0.505(18) 1 calc PR A 2
C74A_8 C -0.4315(10) 0.6386(10) 0.1151(8) 0.030(2) Uani 0.505(18) 1 d PU A 2
H74A_8 H -0.4228 0.7030 0.0982 0.036 Uiso 0.505(18) 1 calc PR A 2
H74B_8 H -0.5056 0.5809 0.0908 0.036 Uiso 0.505(18) 1 calc PR A 2
C75A_8 C -0.3443(9) 0.6065(10) 0.1004(7) 0.027(2) Uani 0.505(18) 1 d PU A 2
H75A_8 H -0.3593 0.5363 0.1105 0.033 Uiso 0.505(18) 1 calc PR A 2
H75B_8 H -0.3480 0.6008 0.0528 0.033 Uiso 0.505(18) 1 calc PR A 2
C76A_8 C -0.2308(10) 0.6888(11) 0.1420(7) 0.026(2) Uani 0.505(18) 1 d PU A 2
H76A_8 H -0.1762 0.6648 0.1345 0.031 Uiso 0.505(18) 1 calc PR A 2
H76B_8 H -0.2129 0.7564 0.1274 0.031 Uiso 0.505(18) 1 calc PR A 2
C81_9 C -0.0972(4) 0.7763(4) 0.3638(3) 0.0370(11) Uani 1 1 d U A .
H81_9 H -0.1381 0.8163 0.3747 0.044 Uiso 1 1 calc R . .
C82_9 C 0.0154(4) 0.8274(4) 0.4154(3) 0.0351(11) Uani 1 1 d U . .
H82A_9 H 0.0588 0.7916 0.4040 0.042 Uiso 1 1 calc R A .
H82B_9 H 0.0552 0.9030 0.4138 0.042 Uiso 1 1 calc R . .
C83_9 C 0.0067(5) 0.8207(4) 0.4854(3) 0.0373(11) Uani 1 1 d U A .
H83A_9 H 0.0813 0.8517 0.5165 0.045 Uiso 1 1 calc R . .
H83B_9 H -0.0302 0.8625 0.4987 0.045 Uiso 1 1 calc R . .
C84_9 C -0.0581(5) 0.7061(4) 0.4896(3) 0.0426(12) Uani 1 1 d U . .
H84A_9 H -0.0169 0.6661 0.4815 0.051 Uiso 1 1 calc R A .
H84B_9 H -0.0674 0.7041 0.5347 0.051 Uiso 1 1 calc R . .
C85_9 C -0.1704(5) 0.6541(5) 0.4388(3) 0.0483(13) Uani 1 1 d U A .
H85A_9 H -0.2146 0.6887 0.4507 0.058 Uiso 1 1 calc R . .
H85B_9 H -0.2089 0.5784 0.4404 0.058 Uiso 1 1 calc R . .
C86_9 C -0.1633(5) 0.6613(4) 0.3681(3) 0.0425(12) Uani 1 1 d U . .
H86A_9 H -0.1279 0.6185 0.3538 0.051 Uiso 1 1 calc R A .
H86B_9 H -0.2384 0.6313 0.3377 0.051 Uiso 1 1 calc R . .
C91 C -0.0288(5) 0.9362(4) 0.2866(3) 0.0412(12) Uani 1 1 d U A .
H91 H 0.0529 0.9687 0.3054 0.049 Uiso 1 1 calc R . .
C92 C -0.0462(5) 0.9599(5) 0.2172(4) 0.0484(13) Uani 1 1 d U . .
H92A H -0.0206 0.9207 0.1888 0.058 Uiso 1 1 calc R A .
H92B H -0.1255 0.9352 0.1967 0.058 Uiso 1 1 calc R . .
C93 C 0.0171(5) 1.0790(5) 0.2213(4) 0.0538(13) Uani 1 1 d U A .
H93A H 0.0970 1.1019 0.2372 0.065 Uiso 1 1 calc R . .
H93B H 0.0014 1.0931 0.1765 0.065 Uiso 1 1 calc R . .
C94 C -0.0148(5) 1.1423(5) 0.2677(4) 0.0535(13) Uani 1 1 d U . .
H94A H 0.0312 1.2190 0.2719 0.064 Uiso 1 1 calc R A .
H94B H -0.0925 1.1259 0.2486 0.064 Uiso 1 1 calc R . .
C95 C -0.0009(5) 1.1179(5) 0.3355(4) 0.0477(12) Uani 1 1 d U A .
H95A H -0.0274 1.1571 0.3632 0.057 Uiso 1 1 calc R . .
H95B H 0.0781 1.1424 0.3569 0.057 Uiso 1 1 calc R . .
C96 C -0.0654(5) 0.9976(4) 0.3316(4) 0.0445(12) Uani 1 1 d U . .
H96A H -0.0519 0.9835 0.3765 0.053 Uiso 1 1 calc R A .
H96B H -0.1452 0.9740 0.3139 0.053 Uiso 1 1 calc R . .
C101 C 0.1388(4) 0.5531(4) 0.1814(3) 0.0223(11) Uani 1 1 d . A .
H101 H 0.2147 0.5991 0.2114 0.027 Uiso 1 1 calc R . .
C102 C 0.1342(4) 0.6023(5) 0.1209(3) 0.0326(14) Uani 1 1 d . . .
H10A H 0.0622 0.5585 0.0875 0.039 Uiso 1 1 calc R A .
H10B H 0.1412 0.6742 0.1343 0.039 Uiso 1 1 calc R . .
C103 C 0.2262(4) 0.6096(4) 0.0900(3) 0.0329(14) Uani 1 1 d . A .
H10C H 0.2176 0.6366 0.0492 0.039 Uiso 1 1 calc R . .
H10D H 0.2980 0.6608 0.1213 0.039 Uiso 1 1 calc R . .
C104 C 0.2252(4) 0.5024(4) 0.0732(3) 0.0279(13) Uani 1 1 d . . .
H10E H 0.1576 0.4539 0.0374 0.034 Uiso 1 1 calc R A .
H10F H 0.2892 0.5116 0.0567 0.034 Uiso 1 1 calc R . .
C105 C 0.2293(4) 0.4537(4) 0.1327(3) 0.0297(13) Uani 1 1 d . A .
H10G H 0.3006 0.4980 0.1666 0.036 Uiso 1 1 calc R . .
H10H H 0.2237 0.3822 0.1195 0.036 Uiso 1 1 calc R . .
C106 C 0.1351(4) 0.4446(4) 0.1626(3) 0.0274(13) Uani 1 1 d . . .
H10I H 0.0638 0.3955 0.1300 0.033 Uiso 1 1 calc R A .
H10J H 0.1411 0.4147 0.2024 0.033 Uiso 1 1 calc R . .
C111 C -0.0948(4) 0.4556(4) 0.1895(3) 0.0257(10) Uani 1 1 d U A .
H111 H -0.1425 0.4722 0.2134 0.031 Uiso 1 1 calc R . .
C112 C -0.1166(4) 0.3425(4) 0.1955(3) 0.0280(11) Uani 1 1 d U . .
H11A H -0.0737 0.3196 0.1714 0.034 Uiso 1 1 calc R A .
H11B H -0.0922 0.3417 0.2427 0.034 Uiso 1 1 calc R . .
C113 C -0.2392(4) 0.2649(4) 0.1670(3) 0.0360(12) Uani 1 1 d U A .
H11C H -0.2507 0.1919 0.1689 0.043 Uiso 1 1 calc R . .
H11D H -0.2813 0.2832 0.1942 0.043 Uiso 1 1 calc R . .
C114 C -0.2815(5) 0.2688(5) 0.0958(3) 0.0404(12) Uani 1 1 d U . .
H11E H -0.3613 0.2203 0.0792 0.048 Uiso 1 1 calc R A .
H11F H -0.2441 0.2443 0.0678 0.048 Uiso 1 1 calc R . .
C115 C -0.2611(4) 0.3809(5) 0.0902(3) 0.0383(12) Uani 1 1 d U A .
H11G H -0.3030 0.4036 0.1153 0.046 Uiso 1 1 calc R . .
H11H H -0.2870 0.3818 0.0431 0.046 Uiso 1 1 calc R . .
C116 C -0.1379(4) 0.4582(4) 0.1176(3) 0.0322(11) Uani 1 1 d U . .
H11I H -0.0967 0.4386 0.0904 0.039 Uiso 1 1 calc R A .
H11J H -0.1261 0.5311 0.1151 0.039 Uiso 1 1 calc R . .
C121 C 0.0862(4) 0.5209(4) 0.3061(2) 0.0221(12) Uani 1 1 d . A .
H121 H 0.0675 0.4442 0.2929 0.027 Uiso 1 1 calc R . .
C122 C 0.0176(5) 0.5297(4) 0.3513(3) 0.0313(13) Uani 1 1 d . . .
H12C H -0.0614 0.4861 0.3274 0.038 Uiso 1 1 calc R A .
H12D H 0.0314 0.6044 0.3629 0.038 Uiso 1 1 calc R . .
C123 C 0.0435(6) 0.4929(5) 0.4148(3) 0.0467(18) Uani 1 1 d . A .
H12E H -0.0017 0.5016 0.4432 0.056 Uiso 1 1 calc R . .
H12F H 0.0246 0.4167 0.4037 0.056 Uiso 1 1 calc R . .
C124 C 0.1635(6) 0.5563(5) 0.4519(3) 0.064(2) Uani 1 1 d . . .
H12G H 0.1797 0.5301 0.4921 0.077 Uiso 1 1 calc R A .
H12H H 0.1816 0.6319 0.4658 0.077 Uiso 1 1 calc R . .
C125 C 0.2333(5) 0.5457(5) 0.4072(3) 0.057(2) Uani 1 1 d . A .
H12I H 0.3121 0.5887 0.4316 0.068 Uiso 1 1 calc R . .
H12J H 0.2186 0.4706 0.3962 0.068 Uiso 1 1 calc R . .
C126 C 0.2092(5) 0.5820(4) 0.3432(3) 0.0375(15) Uani 1 1 d . . .
H12K H 0.2526 0.5698 0.3146 0.045 Uiso 1 1 calc R A .
H12L H 0.2315 0.6590 0.3536 0.045 Uiso 1 1 calc R . .

loop_
_atom_site_aniso_label
_atom_site_aniso_U_11
_atom_site_aniso_U_22
_atom_site_aniso_U_33
_atom_site_aniso_U_23
_atom_site_aniso_U_13
_atom_site_aniso_U_12
Pt1 0.01349(10) 0.01079(9) 0.03009(13) 0.00382(8) 0.00777(9) 0.00522(7)
P1 0.0242(8) 0.0290(7) 0.0266(9) -0.0129(7) -0.0085(6) 0.0182(6)
Pt2 0.01191(10) 0.02080(10) 0.03628(14) 0.01674(10) 0.00348(9) 0.00524(8)
P2 0.0147(6) 0.0118(6) 0.0262(8) 0.0048(6) 0.0073(6) 0.0065(5)
Sn3 0.01301(17) 0.01219(16) 0.0460(3) 0.00981(17) 0.00780(17) 0.00457(13)
P3 0.0136(7) 0.0244(7) 0.0763(13) 0.0261(8) 0.0123(8) 0.0099(6)
Br4 0.0227(3) 0.0188(2) 0.0461(4) 0.0128(3) 0.0140(3) 0.0110(2)
P4 0.0146(7) 0.0196(6) 0.0175(7) 0.0078(6) 0.0013(6) 0.0014(5)
Br5 0.0177(3) 0.0161(2) 0.0483(4) 0.0080(2) 0.0081(3) 0.0078(2)
C11 0.0210(17) 0.0177(17) 0.0224(19) -0.0013(16) 0.0003(15) 0.0104(14)
C12 0.0230(18) 0.0157(17) 0.0234(18) 0.0035(16) 0.0038(16) 0.0083(14)
C13 0.0218(18) 0.0181(17) 0.0264(19) 0.0011(16) 0.0046(15) 0.0088(14)
C14 0.0216(17) 0.0174(17) 0.031(2) -0.0011(17) 0.0035(16) 0.0088(15)
C15 0.0211(18) 0.0216(18) 0.0290(19) -0.0043(17) -0.0003(16) 0.0108(15)
C16 0.0218(18) 0.0218(18) 0.0276(19) -0.0041(17) -0.0028(16) 0.0114(15)
C21_1 0.016(3) 0.016(3) 0.022(3) 0.004(2) 0.005(3) 0.005(2)
C22_1 0.016(3) 0.018(3) 0.023(3) 0.005(2) 0.006(3) 0.008(2)
C23_1 0.021(3) 0.019(3) 0.027(3) 0.004(3) 0.005(3) 0.008(2)
C24_1 0.019(3) 0.024(3) 0.027(3) 0.005(3) 0.006(3) 0.008(2)
C25_1 0.019(3) 0.024(3) 0.026(3) 0.004(3) 0.006(3) 0.008(2)
C26_1 0.018(3) 0.022(3) 0.026(3) 0.003(2) 0.007(3) 0.008(2)
C21A_2 0.020(3) 0.022(3) 0.017(4) 0.003(3) 0.008(3) 0.009(3)
C22A_2 0.023(3) 0.020(3) 0.022(4) 0.004(3) 0.004(3) 0.008(3)
C23A_2 0.028(4) 0.019(3) 0.035(4) 0.001(3) -0.001(3) 0.005(3)
C24A_2 0.025(3) 0.030(3) 0.038(4) -0.004(4) -0.004(3) 0.005(3)
C25A_2 0.025(3) 0.032(3) 0.033(4) -0.002(3) -0.004(3) 0.012(3)
C26A_2 0.026(4) 0.028(3) 0.026(4) 0.000(3) -0.002(3) 0.014(3)
C31_3 0.024(3) 0.020(3) 0.018(3) 0.007(2) 0.004(3) 0.010(2)
C32_3 0.024(3) 0.023(3) 0.019(3) 0.006(2) 0.007(2) 0.012(2)
C33_3 0.022(3) 0.024(3) 0.020(3) 0.009(2) 0.003(2) 0.013(2)
C34_3 0.023(3) 0.024(3) 0.020(3) 0.011(2) 0.002(3) 0.011(2)
C35_3 0.023(3) 0.017(3) 0.017(3) 0.006(2) 0.005(2) 0.008(2)
C36_3 0.023(3) 0.018(3) 0.017(3) 0.007(2) 0.005(2) 0.011(2)
C31A_4 0.019(3) 0.017(3) 0.014(3) 0.005(2) 0.005(2) 0.011(2)
C32A_4 0.018(3) 0.015(3) 0.014(3) 0.004(2) 0.002(2) 0.009(2)
C33A_4 0.023(3) 0.016(3) 0.020(3) 0.005(2) 0.004(2) 0.007(2)
C34A_4 0.023(3) 0.018(3) 0.020(3) 0.005(2) 0.008(2) 0.009(2)
C35A_4 0.024(3) 0.020(3) 0.022(3) 0.005(2) 0.005(3) 0.008(2)
C36A_4 0.023(3) 0.018(3) 0.018(3) 0.002(2) 0.008(2) 0.009(2)
C41 0.018(3) 0.015(2) 0.031(3) 0.009(2) 0.013(2) 0.008(2)
C42 0.020(3) 0.018(2) 0.027(3) 0.007(2) 0.009(2) 0.006(2)
C43 0.027(3) 0.026(3) 0.030(3) 0.013(3) 0.012(3) 0.016(2)
C44 0.037(3) 0.029(3) 0.032(3) 0.014(3) 0.021(3) 0.022(3)
C45 0.022(3) 0.030(3) 0.041(4) 0.016(3) 0.021(3) 0.016(2)
C46 0.019(3) 0.023(3) 0.032(3) 0.006(2) 0.011(2) 0.009(2)
C51_5 0.0134(16) 0.0140(15) 0.0127(17) 0.0019(12) 0.0077(12) 0.0082(11)
C52_5 0.0151(16) 0.0145(16) 0.0134(17) 0.0026(12) 0.0075(12) 0.0065(12)
C53_5 0.0185(16) 0.0155(15) 0.0183(17) 0.0034(12) 0.0042(12) 0.0070(12)
C54_5 0.0195(17) 0.0165(16) 0.0199(18) 0.0042(12) 0.0033(12) 0.0083(12)
C55_5 0.0182(16) 0.0167(16) 0.0182(17) 0.0042(12) 0.0036(12) 0.0092(12)
C56_5 0.0163(16) 0.0161(15) 0.0168(17) 0.0034(12) 0.0040(12) 0.0090(12)
C51A_6 0.0217(18) 0.0191(17) 0.0195(18) 0.0047(12) 0.0052(13) 0.0086(13)
C52A_6 0.0191(18) 0.0174(17) 0.0169(18) 0.0039(12) 0.0082(12) 0.0090(12)
C53A_6 0.0204(18) 0.0180(17) 0.0191(17) 0.0047(12) 0.0057(13) 0.0087(13)
C54A_6 0.0220(18) 0.0192(17) 0.0201(18) 0.0050(12) 0.0047(13) 0.0098(13)
C55A_6 0.0224(18) 0.0199(17) 0.0204(18) 0.0046(12) 0.0050(12) 0.0103(12)
C56A_6 0.0218(18) 0.0195(17) 0.0198(17) 0.0044(12) 0.0046(13) 0.0096(12)
C61 0.014(2) 0.017(2) 0.026(3) 0.004(2) 0.010(2) 0.007(2)
C62 0.030(3) 0.031(3) 0.038(4) 0.017(3) 0.017(3) 0.020(2)
C63 0.035(3) 0.041(3) 0.056(4) 0.028(3) 0.024(3) 0.030(3)
C64 0.023(3) 0.049(4) 0.042(4) 0.014(3) 0.016(3) 0.022(3)
C65 0.017(3) 0.032(3) 0.024(3) 0.007(3) 0.010(2) 0.006(2)
C66 0.017(3) 0.018(2) 0.024(3) 0.003(2) 0.008(2) 0.006(2)
C71_7 0.014(3) 0.019(3) 0.018(3) 0.005(3) 0.006(3) 0.009(2)
C72_7 0.015(3) 0.023(3) 0.022(4) 0.002(3) 0.005(2) 0.010(2)
C73_7 0.017(3) 0.023(3) 0.022(4) 0.003(3) 0.007(3) 0.007(2)
C74_7 0.016(3) 0.022(3) 0.019(4) 0.004(3) 0.007(3) 0.006(2)
C75_7 0.020(3) 0.019(3) 0.018(4) 0.006(3) 0.005(2) 0.008(2)
C76_7 0.019(3) 0.022(3) 0.019(4) 0.004(3) 0.005(3) 0.009(2)
C71A_8 0.021(3) 0.026(3) 0.024(4) 0.008(3) 0.008(3) 0.009(2)
C72A_8 0.022(3) 0.028(3) 0.025(4) 0.009(3) 0.007(3) 0.011(2)
C73A_8 0.023(3) 0.031(3) 0.029(4) 0.008(3) 0.006(3) 0.012(2)
C74A_8 0.026(3) 0.030(3) 0.029(4) 0.007(3) 0.006(3) 0.009(2)
C75A_8 0.026(3) 0.028(3) 0.026(4) 0.008(3) 0.005(2) 0.011(2)
C76A_8 0.027(3) 0.027(3) 0.023(4) 0.008(3) 0.006(3) 0.012(2)
C81_9 0.024(2) 0.034(2) 0.061(2) 0.020(2) 0.0149(19) 0.0173(17)
C82_9 0.027(2) 0.030(2) 0.057(2) 0.016(2) 0.0182(19) 0.0160(16)
C83_9 0.032(2) 0.034(2) 0.057(2) 0.018(2) 0.0162(19) 0.0212(17)
C84_9 0.035(2) 0.038(2) 0.064(3) 0.026(2) 0.016(2) 0.0210(18)
C85_9 0.033(2) 0.043(2) 0.070(3) 0.032(2) 0.013(2) 0.0152(18)
C86_9 0.024(2) 0.039(2) 0.067(2) 0.027(2) 0.011(2) 0.0141(17)
C91 0.029(2) 0.035(2) 0.071(3) 0.021(2) 0.015(2) 0.0229(18)
C92 0.041(2) 0.037(2) 0.075(3) 0.024(2) 0.021(2) 0.0196(19)
C93 0.049(3) 0.040(2) 0.077(3) 0.026(2) 0.023(2) 0.0188(19)
C94 0.047(2) 0.039(2) 0.082(3) 0.023(2) 0.020(2) 0.0227(19)
C95 0.039(2) 0.038(2) 0.079(3) 0.020(2) 0.019(2) 0.0267(19)
C96 0.035(2) 0.039(2) 0.072(3) 0.023(2) 0.016(2) 0.0246(18)
C101 0.015(3) 0.021(3) 0.025(3) 0.008(2) 0.001(2) 0.003(2)
C102 0.033(3) 0.046(3) 0.037(4) 0.026(3) 0.022(3) 0.025(3)
C103 0.033(3) 0.037(3) 0.049(4) 0.027(3) 0.029(3) 0.023(3)
C104 0.021(3) 0.032(3) 0.035(4) 0.011(3) 0.012(3) 0.012(2)
C105 0.027(3) 0.028(3) 0.034(4) 0.004(3) 0.000(3) 0.017(2)
C106 0.023(3) 0.024(3) 0.024(3) 0.011(3) -0.001(2) 0.003(2)
C111 0.020(2) 0.0297(19) 0.021(2) 0.0035(19) 0.0075(17) 0.0058(16)
C112 0.021(2) 0.027(2) 0.025(2) -0.0005(18) 0.0083(17) 0.0023(17)
C113 0.025(2) 0.034(2) 0.033(2) -0.0044(19) 0.0102(19) 0.0012(17)
C114 0.025(2) 0.048(2) 0.031(2) -0.008(2) 0.0087(18) 0.0041(18)
C115 0.025(2) 0.051(2) 0.026(2) -0.005(2) 0.0061(18) 0.0087(19)
C116 0.022(2) 0.042(2) 0.024(2) 0.0026(19) 0.0046(18) 0.0081(17)
C121 0.023(3) 0.010(2) 0.017(3) 0.003(2) -0.006(2) -0.002(2)
C122 0.054(4) 0.020(3) 0.014(3) 0.005(2) 0.005(3) 0.014(3)
C123 0.087(5) 0.029(3) 0.013(3) 0.009(3) 0.006(3) 0.019(3)
C124 0.109(7) 0.025(3) 0.018(4) 0.005(3) -0.014(4) 0.008(4)
C125 0.055(4) 0.023(3) 0.045(5) 0.014(3) -0.031(4) -0.008(3)
C126 0.041(4) 0.013(3) 0.032(4) 0.008(3) -0.014(3) -0.001(2)

loop_
_atom_type_symbol
_atom_type_description
_atom_type_scat_dispersion_real
_atom_type_scat_dispersion_imag
_atom_type_scat_source
C C 0.0033 0.0016 'International Tables Vol C Tables 4.2.6.8 and 6.1.1.4'
H H 0.0000 0.0000 'International Tables Vol C Tables 4.2.6.8 and 6.1.1.4'
P P 0.1023 0.0942 'International Tables Vol C Tables 4.2.6.8 and 6.1.1.4'
Br Br -0.2901 2.4595 'International Tables Vol C Tables 4.2.6.8 and 6.1.1.4'
Sn Sn -0.6537 1.4246 'International Tables Vol C Tables 4.2.6.8 and 6.1.1.4'
Pt Pt -1.7033 8.3905 'International Tables Vol C Tables 4.2.6.8 and 6.1.1.4'

loop_
_geom_angle_atom_site_label_1
_geom_angle_atom_site_label_2
_geom_angle_atom_site_label_3
_geom_angle
P2 Pt1 P1 149.77(5)
P2 Pt1 Sn3 107.24(3)
P1 Pt1 Sn3 100.37(4)
C31_3 P1 C21A_2 86.18(13)
C31_3 P1 C11 119.0(2)
C21A_2 P1 C11 101.54(18)
C31_3 P1 C21_1 107.29(17)
C21A_2 P1 C21_1 27.90(16)
C11 P1 C21_1 105.6(2)
C31_3 P1 C31A_4 19.9
C21A_2 P1 C31A_4 96.33(12)
C11 P1 C31A_4 100.05(18)
C21_1 P1 C31A_4 121.68(17)
C31_3 P1 Pt1 105.30(11)
C21A_2 P1 Pt1 131.75(11)
C11 P1 Pt1 112.01(17)
C21_1 P1 Pt1 107.10(16)
C31A_4 P1 Pt1 110.18(9)
P4 Pt2 P3 148.26(5)
P4 Pt2 Sn3 104.90(3)
P3 Pt2 Sn3 104.67(4)
C61 P2 C41 103.1(2)
C61 P2 C51_5 102.34(17)
C41 P2 C51_5 111.87(18)
C61 P2 C51A_6 107.92(17)
C41 P2 C51A_6 97.14(18)
C51_5 P2 C51A_6 14.8
C61 P2 Pt1 108.43(16)
C41 P2 Pt1 123.00(16)
C51_5 P2 Pt1 106.18(10)
C51A_6 P2 Pt1 115.77(10)
Pt1 Sn3 Pt2 139.035(15)
Pt1 Sn3 Br4 112.452(17)
Pt2 Sn3 Br4 99.137(16)
Pt1 Sn3 Br5 95.511(16)
Pt2 Sn3 Br5 111.471(17)
Br4 Sn3 Br5 88.09(2)
C71_7 P3 C81_9 94.7(5)
C71_7 P3 C91 108.5(4)
C81_9 P3 C91 103.0(3)
C71_7 P3 C71A_8 15.1(5)
C81_9 P3 C71A_8 108.2(5)
C91 P3 C71A_8 110.7(5)
C71_7 P3 Pt2 115.9(4)
C81_9 P3 Pt2 112.05(18)
C91 P3 Pt2 119.15(19)
C71A_8 P3 Pt2 103.5(4)
C101 P4 C121 104.0(2)
C101 P4 C111 108.6(2)
C121 P4 C111 101.4(2)
C101 P4 Pt2 123.09(16)
C121 P4 Pt2 112.06(17)
C111 P4 Pt2 105.61(17)
C12 C11 C16 110.5(4)
C12 C11 P1 117.8(3)
C16 C11 P1 111.7(3)
C12 C11 H11 105.3
C16 C11 H11 105.3
P1 C11 H11 105.3
C11 C12 C13 110.3(4)
C11 C12 H12A 109.6
C13 C12 H12A 109.6
C11 C12 H12B 109.6
C13 C12 H12B 109.6
H12A C12 H12B 108.1
C14 C13 C12 111.3(4)
C14 C13 H13A 109.4
C12 C13 H13A 109.4
C14 C13 H13B 109.4
C12 C13 H13B 109.4
H13A C13 H13B 108.0
C13 C14 C15 110.2(4)
C13 C14 H14A 109.6
C15 C14 H14A 109.6
C13 C14 H14B 109.6
C15 C14 H14B 109.6
H14A C14 H14B 108.1
C14 C15 C16 111.8(4)
C14 C15 H15A 109.3
C16 C15 H15A 109.3
C14 C15 H15B 109.3
C16 C15 H15B 109.3
H15A C15 H15B 107.9
C11 C16 C15 111.7(4)
C11 C16 H16A 109.3
C15 C16 H16A 109.3
C11 C16 H16B 109.3
C15 C16 H16B 109.3
H16A C16 H16B 108.0
C26_1 C21_1 C22_1 113.7
C26_1 C21_1 P1 107.20(14)
C22_1 C21_1 P1 113.82(14)
C26_1 C21_1 H21_1 107.3
C22_1 C21_1 H21_1 107.3
P1 C21_1 H21_1 107.3
C23_1 C22_1 C21_1 108.2
C23_1 C22_1 H22A_1 110.1
C21_1 C22_1 H22A_1 110.1
C23_1 C22_1 H22B_1 110.1
C21_1 C22_1 H22B_1 110.1
H22A_1 C22_1 H22B_1 108.4
C22_1 C23_1 C24_1 109.8
C22_1 C23_1 H23A_1 109.7
C24_1 C23_1 H23A_1 109.7
C22_1 C23_1 H23B_1 109.7
C24_1 C23_1 H23B_1 109.7
H23A_1 C23_1 H23B_1 108.2
C23_1 C24_1 C25_1 108.5
C23_1 C24_1 H24A_1 110.0
C25_1 C24_1 H24A_1 110.0
C23_1 C24_1 H24B_1 110.0
C25_1 C24_1 H24B_1 110.0
H24A_1 C24_1 H24B_1 108.4
C24_1 C25_1 C26_1 111.2
C24_1 C25_1 H25A_1 109.4
C26_1 C25_1 H25A_1 109.4
C24_1 C25_1 H25B_1 109.4
C26_1 C25_1 H25B_1 109.4
H25A_1 C25_1 H25B_1 108.0
C21_1 C26_1 C25_1 108.7
C21_1 C26_1 H26A_1 109.9
C25_1 C26_1 H26A_1 109.9
C21_1 C26_1 H26B_1 109.9
C25_1 C26_1 H26B_1 109.9
H26A_1 C26_1 H26B_1 108.3
C22A_2 C21A_2 C26A_2 108.0
C22A_2 C21A_2 P1 109.65(9)
C26A_2 C21A_2 P1 108.56(9)
C22A_2 C21A_2 H21A_2 110.2
C26A_2 C21A_2 H21A_2 110.2
P1 C21A_2 H21A_2 110.2
C21A_2 C22A_2 C23A_2 107.5
C21A_2 C22A_2 H22A_2 110.2
C23A_2 C22A_2 H22A_2 110.2
C21A_2 C22A_2 H22B_2 110.2
C23A_2 C22A_2 H22B_2 110.2
H22A_2 C22A_2 H22B_2 108.5
C24A_2 C23A_2 C22A_2 108.2
C24A_2 C23A_2 H23A_2 110.1
C22A_2 C23A_2 H23A_2 110.1
C24A_2 C23A_2 H23B_2 110.1
C22A_2 C23A_2 H23B_2 110.1
H23A_2 C23A_2 H23B_2 108.4
C23A_2 C24A_2 C25A_2 110.1
C23A_2 C24A_2 H24A_2 109.6
C25A_2 C24A_2 H24A_2 109.6
C23A_2 C24A_2 H24B_2 109.6
C25A_2 C24A_2 H24B_2 109.6
H24A_2 C24A_2 H24B_2 108.2
C24A_2 C25A_2 C26A_2 109.1
C24A_2 C25A_2 H25A_2 109.9
C26A_2 C25A_2 H25A_2 109.9
C24A_2 C25A_2 H25B_2 109.9
C26A_2 C25A_2 H25B_2 109.9
H25A_2 C25A_2 H25B_2 108.3
C21A_2 C26A_2 C25A_2 113.8
C21A_2 C26A_2 H26A_2 108.8
C25A_2 C26A_2 H26A_2 108.8
C21A_2 C26A_2 H26B_2 108.8
C25A_2 C26A_2 H26B_2 108.8
H26A_2 C26A_2 H26B_2 107.7
C32_3 C31_3 C36_3 106.6
C32_3 C31_3 P1 115.02(10)
C36_3 C31_3 P1 108.73(10)
C32_3 C31_3 H31_3 108.8
C36_3 C31_3 H31_3 108.8
P1 C31_3 H31_3 108.8
C31_3 C32_3 C33_3 108.3
C31_3 C32_3 H32A_3 110.0
C33_3 C32_3 H32A_3 110.0
C31_3 C32_3 H32B_3 110.0
C33_3 C32_3 H32B_3 110.0
H32A_3 C32_3 H32B_3 108.4
C34_3 C33_3 C32_3 112.8
C34_3 C33_3 H33A_3 109.0
C32_3 C33_3 H33A_3 109.0
C34_3 C33_3 H33B_3 109.0
C32_3 C33_3 H33B_3 109.0
H33A_3 C33_3 H33B_3 107.8
C33_3 C34_3 C35_3 110.0
C33_3 C34_3 H34A_3 109.7
C35_3 C34_3 H34A_3 109.7
C33_3 C34_3 H34B_3 109.7
C35_3 C34_3 H34B_3 109.7
H34A_3 C34_3 H34B_3 108.2
C36_3 C35_3 C34_3 108.7
C36_3 C35_3 H35A_3 109.9
C34_3 C35_3 H35A_3 109.9
C36_3 C35_3 H35B_3 109.9
C34_3 C35_3 H35B_3 109.9
H35A_3 C35_3 H35B_3 108.3
C35_3 C36_3 C31_3 110.6
C35_3 C36_3 H36A_3 109.5
C31_3 C36_3 H36A_3 109.5
C35_3 C36_3 H36B_3 109.5
C31_3 C36_3 H36B_3 109.5
H36A_3 C36_3 H36B_3 108.1
C32A_4 C31A_4 C36A_4 109.6
C32A_4 C31A_4 P1 120.04(8)
C36A_4 C31A_4 P1 108.13(8)
C32A_4 C31A_4 H31A_4 106.0
C36A_4 C31A_4 H31A_4 106.0
P1 C31A_4 H31A_4 106.0
C31A_4 C32A_4 C33A_4 113.3
C31A_4 C32A_4 H32A_4 108.9
C33A_4 C32A_4 H32A_4 108.9
C31A_4 C32A_4 H32B_4 108.9
C33A_4 C32A_4 H32B_4 108.9
H32A_4 C32A_4 H32B_4 107.7
C32A_4 C33A_4 C34A_4 107.3
C32A_4 C33A_4 H33A_4 110.2
C34A_4 C33A_4 H33A_4 110.2
C32A_4 C33A_4 H33B_4 110.2
C34A_4 C33A_4 H33B_4 110.2
H33A_4 C33A_4 H33B_4 108.5
C35A_4 C34A_4 C33A_4 111.0
C35A_4 C34A_4 H34A_4 109.4
C33A_4 C34A_4 H34A_4 109.4
C35A_4 C34A_4 H34B_4 109.4
C33A_4 C34A_4 H34B_4 109.4
H34A_4 C34A_4 H34B_4 108.0
C36A_4 C35A_4 C34A_4 108.8
C36A_4 C35A_4 H35A_4 109.9
C34A_4 C35A_4 H35A_4 109.9
C36A_4 C35A_4 H35B_4 109.9
C34A_4 C35A_4 H35B_4 109.9
H35A_4 C35A_4 H35B_4 108.3
C31A_4 C36A_4 C35A_4 112.6
C31A_4 C36A_4 H36A_4 109.1
C35A_4 C36A_4 H36A_4 109.1
C31A_4 C36A_4 H36B_4 109.1
C35A_4 C36A_4 H36B_4 109.1
H36A_4 C36A_4 H36B_4 107.8
C46 C41 C42 110.1(4)
C46 C41 P2 112.7(3)
C42 C41 P2 117.9(3)
C46 C41 H41 105.0
C42 C41 H41 105.0
P2 C41 H41 105.0
C43 C42 C41 110.6(4)
C43 C42 H42A 109.5
C41 C42 H42A 109.5
C43 C42 H42B 109.5
C41 C42 H42B 109.5
H42A C42 H42B 108.1
C44 C43 C42 111.3(4)
C44 C43 H43A 109.4
C42 C43 H43A 109.4
C44 C43 H43B 109.4
C42 C43 H43B 109.4
H43A C43 H43B 108.0
C43 C44 C45 111.1(4)
C43 C44 H44A 109.4
C45 C44 H44A 109.4
C43 C44 H44B 109.4
C45 C44 H44B 109.4
H44A C44 H44B 108.0
C44 C45 C46 111.5(4)
C44 C45 H45A 109.3
C46 C45 H45A 109.3
C44 C45 H45B 109.3
C46 C45 H45B 109.3
H45A C45 H45B 108.0
C41 C46 C45 111.4(4)
C41 C46 H46A 109.4
C45 C46 H46A 109.4
C41 C46 H46B 109.4
C45 C46 H46B 109.4
H46A C46 H46B 108.0
C56_5 C51_5 C52_5 122.2
C56_5 C51_5 P2 114.22(9)
C52_5 C51_5 P2 114.67(9)
C56_5 C51_5 H51_5 100.0
C52_5 C51_5 H51_5 100.0
P2 C51_5 H51_5 100.0
C51_5 C52_5 C53_5 109.6
C51_5 C52_5 H52A_5 109.8
C53_5 C52_5 H52A_5 109.8
C51_5 C52_5 H52B_5 109.8
C53_5 C52_5 H52B_5 109.8
H52A_5 C52_5 H52B_5 108.2
C52_5 C53_5 C54_5 113.6
C52_5 C53_5 H53A_5 108.9
C54_5 C53_5 H53A_5 108.9
C52_5 C53_5 H53B_5 108.9
C54_5 C53_5 H53B_5 108.9
H53A_5 C53_5 H53B_5 107.7
C55_5 C54_5 C53_5 107.6
C55_5 C54_5 H54A_5 110.2
C53_5 C54_5 H54A_5 110.2
C55_5 C54_5 H54B_5 110.2
C53_5 C54_5 H54B_5 110.2
H54A_5 C54_5 H54B_5 108.5
C54_5 C55_5 C56_5 114.4
C54_5 C55_5 H55A_5 108.7
C56_5 C55_5 H55A_5 108.7
C54_5 C55_5 H55B_5 108.7
C56_5 C55_5 H55B_5 108.7
H55A_5 C55_5 H55B_5 107.6
C51_5 C56_5 C55_5 106.7
C51_5 C56_5 H56A_5 110.4
C55_5 C56_5 H56A_5 110.4
C51_5 C56_5 H56B_5 110.4
C55_5 C56_5 H56B_5 110.4
H56A_5 C56_5 H56B_5 108.6
C52A_6 C51A_6 C56A_6 112.0
C52A_6 C51A_6 P2 117.45(8)
C56A_6 C51A_6 P2 102.65(10)
C52A_6 C51A_6 H51A_6 108.1
C56A_6 C51A_6 H51A_6 108.1
P2 C51A_6 H51A_6 108.1
C51A_6 C52A_6 C53A_6 113.0
C51A_6 C52A_6 H52A_6 109.0
C53A_6 C52A_6 H52A_6 109.0
C51A_6 C52A_6 H52B_6 109.0
C53A_6 C52A_6 H52B_6 109.0
H52A_6 C52A_6 H52B_6 107.8
C52A_6 C53A_6 C54A_6 116.3
C52A_6 C53A_6 H53A_6 108.2
C54A_6 C53A_6 H53A_6 108.2
C52A_6 C53A_6 H53B_6 108.2
C54A_6 C53A_6 H53B_6 108.2
H53A_6 C53A_6 H53B_6 107.4
C55A_6 C54A_6 C53A_6 111.9
C55A_6 C54A_6 H54A_6 109.2
C53A_6 C54A_6 H54A_6 109.2
C55A_6 C54A_6 H54B_6 109.2
C53A_6 C54A_6 H54B_6 109.2
H54A_6 C54A_6 H54B_6 107.9
C54A_6 C55A_6 C56A_6 113.3
C54A_6 C55A_6 H55A_6 108.9
C56A_6 C55A_6 H55A_6 108.9
C54A_6 C55A_6 H55B_6 108.9
C56A_6 C55A_6 H55B_6 108.9
H55A_6 C55A_6 H55B_6 107.7
C55A_6 C56A_6 C51A_6 108.7
C55A_6 C56A_6 H56A_6 110.0
C51A_6 C56A_6 H56A_6 110.0
C55A_6 C56A_6 H56B_6 110.0
C51A_6 C56A_6 H56B_6 110.0
H56A_6 C56A_6 H56B_6 108.3
C66 C61 C62 110.9(4)
C66 C61 P2 113.4(3)
C62 C61 P2 111.0(3)
C66 C61 H61 107.1
C62 C61 H61 107.1
P2 C61 H61 107.1
C63 C62 C61 111.8(4)
C63 C62 H62A 109.3
C61 C62 H62A 109.3
C63 C62 H62B 109.3
C61 C62 H62B 109.3
H62A C62 H62B 107.9
C64 C63 C62 112.1(5)
C64 C63 H63A 109.2
C62 C63 H63A 109.2
C64 C63 H63B 109.2
C62 C63 H63B 109.2
H63A C63 H63B 107.9
C65 C64 C63 111.3(4)
C65 C64 H64A 109.4
C63 C64 H64A 109.4
C65 C64 H64B 109.4
C63 C64 H64B 109.4
H64A C64 H64B 108.0
C64 C65 C66 111.1(4)
C64 C65 H65A 109.4
C66 C65 H65A 109.4
C64 C65 H65B 109.4
C66 C65 H65B 109.4
H65A C65 H65B 108.0
C65 C66 C61 111.6(4)
C65 C66 H66A 109.3
C61 C66 H66A 109.3
C65 C66 H66B 109.3
C61 C66 H66B 109.3
H66A C66 H66B 108.0
C76_7 C71_7 C72_7 110.3(9)
C76_7 C71_7 P3 109.4(8)
C72_7 C71_7 P3 122.7(8)
C76_7 C71_7 H71_7 104.2
C72_7 C71_7 H71_7 104.2
P3 C71_7 H71_7 104.2
C73_7 C72_7 C71_7 111.5(9)
C73_7 C72_7 H72A_7 109.3
C71_7 C72_7 H72A_7 109.3
C73_7 C72_7 H72B_7 109.3
C71_7 C72_7 H72B_7 109.3
H72A_7 C72_7 H72B_7 108.0
C72_7 C73_7 C74_7 110.1(9)
C72_7 C73_7 H73A_7 109.6
C74_7 C73_7 H73A_7 109.6
C72_7 C73_7 H73B_7 109.6
C74_7 C73_7 H73B_7 109.6
H73A_7 C73_7 H73B_7 108.1
C73_7 C74_7 C75_7 112.2(10)
C73_7 C74_7 H74A_7 109.2
C75_7 C74_7 H74A_7 109.2
C73_7 C74_7 H74B_7 109.2
C75_7 C74_7 H74B_7 109.2
H74A_7 C74_7 H74B_7 107.9
C76_7 C75_7 C74_7 110.8(9)
C76_7 C75_7 H75A_7 109.5
C74_7 C75_7 H75A_7 109.5
C76_7 C75_7 H75B_7 109.5
C74_7 C75_7 H75B_7 109.5
H75A_7 C75_7 H75B_7 108.1
C71_7 C76_7 C75_7 111.1(9)
C71_7 C76_7 H76A_7 109.4
C75_7 C76_7 H76A_7 109.4
C71_7 C76_7 H76B_7 109.4
C75_7 C76_7 H76B_7 109.4
H76A_7 C76_7 H76B_7 108.0
C76A_8 C71A_8 C72A_8 110.3(11)
C76A_8 C71A_8 P3 121.5(9)
C72A_8 C71A_8 P3 111.6(8)
C76A_8 C71A_8 H71A_8 103.8
C72A_8 C71A_8 H71A_8 103.8
P3 C71A_8 H71A_8 103.8
C71A_8 C72A_8 C73A_8 110.8(10)
C71A_8 C72A_8 H72A_8 109.5
C73A_8 C72A_8 H72A_8 109.5
C71A_8 C72A_8 H72B_8 109.5
C73A_8 C72A_8 H72B_8 109.5
H72A_8 C72A_8 H72B_8 108.1
C74A_8 C73A_8 C72A_8 110.7(10)
C74A_8 C73A_8 H73A_8 109.5
C72A_8 C73A_8 H73A_8 109.5
C74A_8 C73A_8 H73B_8 109.5
C72A_8 C73A_8 H73B_8 109.5
H73A_8 C73A_8 H73B_8 108.1
C73A_8 C74A_8 C75A_8 113.5(10)
C73A_8 C74A_8 H74A_8 108.9
C75A_8 C74A_8 H74A_8 108.9
C73A_8 C74A_8 H74B_8 108.9
C75A_8 C74A_8 H74B_8 108.9
H74A_8 C74A_8 H74B_8 107.7
C76A_8 C75A_8 C74A_8 109.8(10)
C76A_8 C75A_8 H75A_8 109.7
C74A_8 C75A_8 H75A_8 109.7
C76A_8 C75A_8 H75B_8 109.7
C74A_8 C75A_8 H75B_8 109.7
H75A_8 C75A_8 H75B_8 108.2
C71A_8 C76A_8 C75A_8 113.0(10)
C71A_8 C76A_8 H76A_8 109.0
C75A_8 C76A_8 H76A_8 109.0
C71A_8 C76A_8 H76B_8 109.0
C75A_8 C76A_8 H76B_8 109.0
H76A_8 C76A_8 H76B_8 107.8
C86_9 C81_9 C82_9 110.1(5)
C86_9 C81_9 P3 114.1(4)
C82_9 C81_9 P3 109.0(4)
C86_9 C81_9 H81_9 107.8
C82_9 C81_9 H81_9 107.8
P3 C81_9 H81_9 107.8
C83_9 C82_9 C81_9 112.6(5)
C83_9 C82_9 H82A_9 109.1
C81_9 C82_9 H82A_9 109.1
C83_9 C82_9 H82B_9 109.1
C81_9 C82_9 H82B_9 109.1
H82A_9 C82_9 H82B_9 107.8
C84_9 C83_9 C82_9 111.0(5)
C84_9 C83_9 H83A_9 109.4
C82_9 C83_9 H83A_9 109.4
C84_9 C83_9 H83B_9 109.4
C82_9 C83_9 H83B_9 109.4
H83A_9 C83_9 H83B_9 108.0
C85_9 C84_9 C83_9 110.5(5)
C85_9 C84_9 H84A_9 109.5
C83_9 C84_9 H84A_9 109.5
C85_9 C84_9 H84B_9 109.5
C83_9 C84_9 H84B_9 109.5
H84A_9 C84_9 H84B_9 108.1
C84_9 C85_9 C86_9 112.8(5)
C84_9 C85_9 H85A_9 109.0
C86_9 C85_9 H85A_9 109.0
C84_9 C85_9 H85B_9 109.0
C86_9 C85_9 H85B_9 109.0
H85A_9 C85_9 H85B_9 107.8
C81_9 C86_9 C85_9 111.3(5)
C81_9 C86_9 H86A_9 109.4
C85_9 C86_9 H86A_9 109.4
C81_9 C86_9 H86B_9 109.4
C85_9 C86_9 H86B_9 109.4
H86A_9 C86_9 H86B_9 108.0
C96 C91 C92 110.3(5)
C96 C91 P3 119.7(4)
C92 C91 P3 111.1(4)
C96 C91 H91 104.8
C92 C91 H91 104.8
P3 C91 H91 104.8
C93 C92 C91 110.6(6)
C93 C92 H92A 109.5
C91 C92 H92A 109.5
C93 C92 H92B 109.5
C91 C92 H92B 109.5
H92A C92 H92B 108.1
C94 C93 C92 111.1(5)
C94 C93 H93A 109.4
C92 C93 H93A 109.4
C94 C93 H93B 109.4
C92 C93 H93B 109.4
H93A C93 H93B 108.0
C95 C94 C93 112.1(5)
C95 C94 H94A 109.2
C93 C94 H94A 109.2
C95 C94 H94B 109.2
C93 C94 H94B 109.2
H94A C94 H94B 107.9
C94 C95 C96 111.4(6)
C94 C95 H95A 109.3
C96 C95 H95A 109.3
C94 C95 H95B 109.3
C96 C95 H95B 109.3
H95A C95 H95B 108.0
C91 C96 C95 109.7(5)
C91 C96 H96A 109.7
C95 C96 H96A 109.7
C91 C96 H96B 109.7
C95 C96 H96B 109.7
H96A C96 H96B 108.2
C106 C101 C102 110.1(4)
C106 C101 P4 118.3(3)
C102 C101 P4 113.3(3)
C106 C101 H101 104.6
C102 C101 H101 104.6
P4 C101 H101 104.6
C103 C102 C101 111.3(4)
C103 C102 H10A 109.4
C101 C102 H10A 109.4
C103 C102 H10B 109.4
C101 C102 H10B 109.4
H10A C102 H10B 108.0
C104 C103 C102 111.9(4)
C104 C103 H10C 109.2
C102 C103 H10C 109.2
C104 C103 H10D 109.2
C102 C103 H10D 109.2
H10C C103 H10D 107.9
C105 C104 C103 111.4(5)
C105 C104 H10E 109.3
C103 C104 H10E 109.3
C105 C104 H10F 109.3
C103 C104 H10F 109.3
H10E C104 H10F 108.0
C104 C105 C106 111.0(4)
C104 C105 H10G 109.4
C106 C105 H10G 109.4
C104 C105 H10H 109.4
C106 C105 H10H 109.4
H10G C105 H10H 108.0
C101 C106 C105 110.9(4)
C101 C106 H10I 109.5
C105 C106 H10I 109.5
C101 C106 H10J 109.5
C105 C106 H10J 109.5
H10I C106 H10J 108.0
C116 C111 C112 110.7(4)
C116 C111 P4 112.4(3)
C112 C111 P4 117.5(4)
C116 C111 H111 105.0
C112 C111 H111 105.0
P4 C111 H111 105.0
C113 C112 C111 110.9(5)
C113 C112 H11A 109.5
C111 C112 H11A 109.5
C113 C112 H11B 109.5
C111 C112 H11B 109.5
H11A C112 H11B 108.0
C114 C113 C112 111.0(5)
C114 C113 H11C 109.4
C112 C113 H11C 109.4
C114 C113 H11D 109.4
C112 C113 H11D 109.4
H11C C113 H11D 108.0
C113 C114 C115 111.2(5)
C113 C114 H11E 109.4
C115 C114 H11E 109.4
C113 C114 H11F 109.4
C115 C114 H11F 109.4
H11E C114 H11F 108.0
C114 C115 C116 110.3(5)
C114 C115 H11G 109.6
C116 C115 H11G 109.6
C114 C115 H11H 109.6
C116 C115 H11H 109.6
H11G C115 H11H 108.1
C111 C116 C115 110.7(4)
C111 C116 H11I 109.5
C115 C116 H11I 109.5
C111 C116 H11J 109.5
C115 C116 H11J 109.5
H11I C116 H11J 108.1
C122 C121 C126 110.5(5)
C122 C121 P4 109.0(3)
C126 C121 P4 113.9(3)
C122 C121 H121 107.8
C126 C121 H121 107.8
P4 C121 H121 107.8
C121 C122 C123 112.2(5)
C121 C122 H12C 109.2
C123 C122 H12C 109.2
C121 C122 H12D 109.2
C123 C122 H12D 109.2
H12C C122 H12D 107.9
C124 C123 C122 110.6(5)
C124 C123 H12E 109.5
C122 C123 H12E 109.5
C124 C123 H12F 109.5
C122 C123 H12F 109.5
H12E C123 H12F 108.1
C123 C124 C125 109.6(5)
C123 C124 H12G 109.8
C125 C124 H12G 109.8
C123 C124 H12H 109.8
C125 C124 H12H 109.8
H12G C124 H12H 108.2
C126 C125 C124 112.1(6)
C126 C125 H12I 109.2
C124 C125 H12I 109.2
C126 C125 H12J 109.2
C124 C125 H12J 109.2
H12I C125 H12J 107.9
C125 C126 C121 110.5(5)
C125 C126 H12K 109.6
C121 C126 H12K 109.6
C125 C126 H12L 109.6
C121 C126 H12L 109.6
H12K C126 H12L 108.1

loop_
_geom_bond_atom_site_label_1
_geom_bond_atom_site_label_2
_geom_bond_distance
Pt1 P2 2.2901(14)
Pt1 P1 2.2919(15)
Pt1 Sn3 2.6433(4)
P1 C31_3 1.621(3)
P1 C21A_2 1.804(3)
P1 C11 1.859(5)
P1 C21_1 1.951(5)
P1 C31A_4 2.085(3)
Pt2 P4 2.2764(13)
Pt2 P3 2.2993(14)
Pt2 Sn3 2.6565(4)
P2 C61 1.846(4)
P2 C41 1.851(5)
P2 C51_5 1.869(3)
P2 C51A_6 1.937(3)
Sn3 Br4 2.6606(7)
Sn3 Br5 2.6740(6)
P3 C71_7 1.774(12)
P3 C81_9 1.844(6)
P3 C91 1.861(5)
P3 C71A_8 1.971(14)
P4 C101 1.844(5)
P4 C121 1.853(5)
P4 C111 1.865(5)
C11 C12 1.520(7)
C11 C16 1.524(7)
C11 H11 1.0000
C12 C13 1.526(6)
C12 H12A 0.9900
C12 H12B 0.9900
C13 C14 1.513(7)
C13 H13A 0.9900
C13 H13B 0.9900
C14 C15 1.534(7)
C14 H14A 0.9900
C14 H14B 0.9900
C15 C16 1.535(6)
C15 H15A 0.9900
C15 H15B 0.9900
C16 H16A 0.9900
C16 H16B 0.9900
C21_1 C26_1 1.5242
C21_1 C22_1 1.5444
C21_1 H21_1 1.0000
C22_1 C23_1 1.5286
C22_1 H22A_1 0.9900
C22_1 H22B_1 0.9900
C23_1 C24_1 1.5578
C23_1 H23A_1 0.9900
C23_1 H23B_1 0.9900
C24_1 C25_1 1.5626
C24_1 H24A_1 0.9900
C24_1 H24B_1 0.9900
C25_1 C26_1 1.6034
C25_1 H25A_1 0.9900
C25_1 H25B_1 0.9900
C26_1 H26A_1 0.9900
C26_1 H26B_1 0.9900
C21A_2 C22A_2 1.5202
C21A_2 C26A_2 1.5307
C21A_2 H21A_2 1.0000
C22A_2 C23A_2 1.6322
C22A_2 H22A_2 0.9900
C22A_2 H22B_2 0.9900
C23A_2 C24A_2 1.4796
C23A_2 H23A_2 0.9900
C23A_2 H23B_2 0.9900
C24A_2 C25A_2 1.5299
C24A_2 H24A_2 0.9900
C24A_2 H24B_2 0.9900
C25A_2 C26A_2 1.6086
C25A_2 H25A_2 0.9900
C25A_2 H25B_2 0.9900
C26A_2 H26A_2 0.9900
C26A_2 H26B_2 0.9900
C31_3 C32_3 1.6135
C31_3 C36_3 1.6176
C31_3 H31_3 1.0000
C32_3 C33_3 1.6235
C32_3 H32A_3 0.9900
C32_3 H32B_3 0.9900
C33_3 C34_3 1.5533
C33_3 H33A_3 0.9900
C33_3 H33B_3 0.9900
C34_3 C35_3 1.5819
C34_3 H34A_3 0.9900
C34_3 H34B_3 0.9900
C35_3 C36_3 1.5644
C35_3 H35A_3 0.9900
C35_3 H35B_3 0.9900
C36_3 H36A_3 0.9900
C36_3 H36B_3 0.9900
C31A_4 C32A_4 1.5008
C31A_4 C36A_4 1.5542
C31A_4 H31A_4 1.0000
C32A_4 C33A_4 1.5034
C32A_4 H32A_4 0.9900
C32A_4 H32B_4 0.9900
C33A_4 C34A_4 1.6203
C33A_4 H33A_4 0.9900
C33A_4 H33B_4 0.9900
C34A_4 C35A_4 1.5777
C34A_4 H34A_4 0.9900
C34A_4 H34B_4 0.9900
C35A_4 C36A_4 1.5583
C35A_4 H35A_4 0.9900
C35A_4 H35B_4 0.9900
C36A_4 H36A_4 0.9900
C36A_4 H36B_4 0.9900
C41 C46 1.524(6)
C41 C42 1.530(7)
C41 H41 1.0000
C42 C43 1.525(7)
C42 H42A 0.9900
C42 H42B 0.9900
C43 C44 1.513(7)
C43 H43A 0.9900
C43 H43B 0.9900
C44 C45 1.521(7)
C44 H44A 0.9900
C44 H44B 0.9900
C45 C46 1.530(7)
C45 H45A 0.9900
C45 H45B 0.9900
C46 H46A 0.9900
C46 H46B 0.9900
C51_5 C56_5 1.5185
C51_5 C52_5 1.5265
C51_5 H51_5 1.0000
C52_5 C53_5 1.5455
C52_5 H52A_5 0.9900
C52_5 H52B_5 0.9900
C53_5 C54_5 1.5539
C53_5 H53A_5 0.9900
C53_5 H53B_5 0.9900
C54_5 C55_5 1.5125
C54_5 H54A_5 0.9900
C54_5 H54B_5 0.9900
C55_5 C56_5 1.5729
C55_5 H55A_5 0.9900
C55_5 H55B_5 0.9900
C56_5 H56A_5 0.9900
C56_5 H56B_5 0.9900
C51A_6 C52A_6 1.4727
C51A_6 C56A_6 1.6224
C51A_6 H51A_6 1.0000
C52A_6 C53A_6 1.5031
C52A_6 H52A_6 0.9900
C52A_6 H52B_6 0.9900
C53A_6 C54A_6 1.5693
C53A_6 H53A_6 0.9900
C53A_6 H53B_6 0.9900
C54A_6 C55A_6 1.4971
C54A_6 H54A_6 0.9900
C54A_6 H54B_6 0.9900
C55A_6 C56A_6 1.5438
C55A_6 H55A_6 0.9900
C55A_6 H55B_6 0.9900
C56A_6 H56A_6 0.9900
C56A_6 H56B_6 0.9900
C61 C66 1.522(6)
C61 C62 1.527(6)
C61 H61 1.0000
C62 C63 1.524(7)
C62 H62A 0.9900
C62 H62B 0.9900
C63 C64 1.516(7)
C63 H63A 0.9900
C63 H63B 0.9900
C64 C65 1.516(7)
C64 H64A 0.9900
C64 H64B 0.9900
C65 C66 1.520(6)
C65 H65A 0.9900
C65 H65B 0.9900
C66 H66A 0.9900
C66 H66B 0.9900
C71_7 C76_7 1.507(15)
C71_7 C72_7 1.536(14)
C71_7 H71_7 1.0000
C72_7 C73_7 1.521(15)
C72_7 H72A_7 0.9900
C72_7 H72B_7 0.9900
C73_7 C74_7 1.526(15)
C73_7 H73A_7 0.9900
C73_7 H73B_7 0.9900
C74_7 C75_7 1.546(14)
C74_7 H74A_7 0.9900
C74_7 H74B_7 0.9900
C75_7 C76_7 1.533(15)
C75_7 H75A_7 0.9900
C75_7 H75B_7 0.9900
C76_7 H76A_7 0.9900
C76_7 H76B_7 0.9900
C71A_8 C76A_8 1.498(16)
C71A_8 C72A_8 1.528(16)
C71A_8 H71A_8 1.0000
C72A_8 C73A_8 1.557(16)
C72A_8 H72A_8 0.9900
C72A_8 H72B_8 0.9900
C73A_8 C74A_8 1.489(16)
C73A_8 H73A_8 0.9900
C73A_8 H73B_8 0.9900
C74A_8 C75A_8 1.544(15)
C74A_8 H74A_8 0.9900
C74A_8 H74B_8 0.9900
C75A_8 C76A_8 1.515(16)
C75A_8 H75A_8 0.9900
C75A_8 H75B_8 0.9900
C76A_8 H76A_8 0.9900
C76A_8 H76B_8 0.9900
C81_9 C86_9 1.530(7)
C81_9 C82_9 1.532(8)
C81_9 H81_9 1.0000
C82_9 C83_9 1.522(8)
C82_9 H82A_9 0.9900
C82_9 H82B_9 0.9900
C83_9 C84_9 1.522(7)
C83_9 H83A_9 0.9900
C83_9 H83B_9 0.9900
C84_9 C85_9 1.521(8)
C84_9 H84A_9 0.9900
C84_9 H84B_9 0.9900
C85_9 C86_9 1.532(9)
C85_9 H85A_9 0.9900
C85_9 H85B_9 0.9900
C86_9 H86A_9 0.9900
C86_9 H86B_9 0.9900
C91 C96 1.525(8)
C91 C92 1.539(9)
C91 H91 1.0000
C92 C93 1.530(8)
C92 H92A 0.9900
C92 H92B 0.9900
C93 C94 1.517(9)
C93 H93A 0.9900
C93 H93B 0.9900
C94 C95 1.506(9)
C94 H94A 0.9900
C94 H94B 0.9900
C95 C96 1.547(8)
C95 H95A 0.9900
C95 H95B 0.9900
C96 H96A 0.9900
C96 H96B 0.9900
C101 C106 1.529(7)
C101 C102 1.530(7)
C101 H101 1.0000
C102 C103 1.529(7)
C102 H10A 0.9900
C102 H10B 0.9900
C103 C104 1.522(7)
C103 H10C 0.9900
C103 H10D 0.9900
C104 C105 1.508(7)
C104 H10E 0.9900
C104 H10F 0.9900
C105 C106 1.537(7)
C105 H10G 0.9900
C105 H10H 0.9900
C106 H10I 0.9900
C106 H10J 0.9900
C111 C116 1.527(7)
C111 C112 1.534(7)
C111 H111 1.0000
C112 C113 1.533(7)
C112 H11A 0.9900
C112 H11B 0.9900
C113 C114 1.519(8)
C113 H11C 0.9900
C113 H11D 0.9900
C114 C115 1.522(8)
C114 H11E 0.9900
C114 H11F 0.9900
C115 C116 1.536(7)
C115 H11G 0.9900
C115 H11H 0.9900
C116 H11I 0.9900
C116 H11J 0.9900
C121 C122 1.518(7)
C121 C126 1.536(7)
C121 H121 1.0000
C122 C123 1.525(7)
C122 H12C 0.9900
C122 H12D 0.9900
C123 C124 1.506(9)
C123 H12E 0.9900
C123 H12F 0.9900
C124 C125 1.529(10)
C124 H12G 0.9900
C124 H12H 0.9900
C125 C126 1.529(8)
C125 H12I 0.9900
C125 H12J 0.9900
C126 H12K 0.9900
C126 H12L 0.9900

loop_
_geom_torsion_atom_site_label_1
_geom_torsion_atom_site_label_2
_geom_torsion_atom_site_label_3
_geom_torsion_atom_site_label_4
_geom_torsion
P2 Pt1 P1 C31_3 -49.15(15)
Sn3 Pt1 P1 C31_3 154.96(10)
P2 Pt1 P1 C21A_2 -147.88(13)
Sn3 Pt1 P1 C21A_2 56.24(13)
P2 Pt1 P1 C11 81.6(2)
Sn3 Pt1 P1 C11 -74.30(17)
P2 Pt1 P1 C21_1 -163.14(15)
Sn3 Pt1 P1 C21_1 40.97(15)
P2 Pt1 P1 C31A_4 -28.84(14)
Sn3 Pt1 P1 C31A_4 175.28(8)
P1 Pt1 P2 C61 -52.74(19)
Sn3 Pt1 P2 C61 102.38(16)
P1 Pt1 P2 C41 -172.77(18)
Sn3 Pt1 P2 C41 -17.66(18)
P1 Pt1 P2 C51_5 56.61(14)
Sn3 Pt1 P2 C51_5 -148.28(10)
P1 Pt1 P2 C51A_6 68.66(14)
Sn3 Pt1 P2 C51A_6 -136.23(11)
P2 Pt1 Sn3 Pt2 125.52(4)
P1 Pt1 Sn3 Pt2 -66.91(4)
P2 Pt1 Sn3 Br4 -12.04(4)
P1 Pt1 Sn3 Br4 155.52(4)
P2 Pt1 Sn3 Br5 -102.25(3)
P1 Pt1 Sn3 Br5 65.31(4)
P4 Pt2 Sn3 Pt1 136.89(4)
P3 Pt2 Sn3 Pt1 -54.77(5)
P4 Pt2 Sn3 Br4 -82.28(4)
P3 Pt2 Sn3 Br4 86.06(5)
P4 Pt2 Sn3 Br5 9.27(4)
P3 Pt2 Sn3 Br5 177.61(5)
P4 Pt2 P3 C71_7 -44.7(5)
Sn3 Pt2 P3 C71_7 157.1(5)
P4 Pt2 P3 C81_9 62.5(2)
Sn3 Pt2 P3 C81_9 -95.7(2)
P4 Pt2 P3 C91 -177.2(2)
Sn3 Pt2 P3 C91 24.6(3)
P4 Pt2 P3 C71A_8 -53.8(4)
Sn3 Pt2 P3 C71A_8 148.0(4)
P3 Pt2 P4 C101 158.4(2)
Sn3 Pt2 P4 C101 -43.4(2)
P3 Pt2 P4 C121 -76.4(2)
Sn3 Pt2 P4 C121 81.80(17)
P3 Pt2 P4 C111 33.1(2)
Sn3 Pt2 P4 C111 -168.69(17)
C31_3 P1 C11 C12 -44.7(4)
C21A_2 P1 C11 C12 47.3(4)
C21_1 P1 C11 C12 75.7(4)
C31A_4 P1 C11 C12 -51.4(4)
Pt1 P1 C11 C12 -168.1(3)
C31_3 P1 C11 C16 84.7(4)
C21A_2 P1 C11 C16 176.7(3)
C21_1 P1 C11 C16 -154.9(4)
C31A_4 P1 C11 C16 78.1(4)
Pt1 P1 C11 C16 -38.7(4)
C16 C11 C12 C13 57.6(5)
P1 C11 C12 C13 -172.4(3)
C11 C12 C13 C14 -59.3(5)
C12 C13 C14 C15 56.9(5)
C13 C14 C15 C16 -53.9(5)
C12 C11 C16 C15 -55.1(6)
P1 C11 C16 C15 171.7(4)
C14 C15 C16 C11 53.5(6)
C31_3 P1 C21_1 C26_1 -36.89(14)
C21A_2 P1 C21_1 C26_1 -79.4(3)
C11 P1 C21_1 C26_1 -164.73(17)
C31A_4 P1 C21_1 C26_1 -52.12(16)
Pt1 P1 C21_1 C26_1 75.76(9)
C31_3 P1 C21_1 C22_1 89.72(13)
C21A_2 P1 C21_1 C22_1 47.2(3)
C11 P1 C21_1 C22_1 -38.1(2)
C31A_4 P1 C21_1 C22_1 74.48(15)
Pt1 P1 C21_1 C22_1 -157.64(4)
C26_1 C21_1 C22_1 C23_1 -60.3
P1 C21_1 C22_1 C23_1 176.58(16)
C21_1 C22_1 C23_1 C24_1 62.4
C22_1 C23_1 C24_1 C25_1 -62.4
C23_1 C24_1 C25_1 C26_1 57.3
C22_1 C21_1 C26_1 C25_1 54.9
P1 C21_1 C26_1 C25_1 -178.44(16)
C24_1 C25_1 C26_1 C21_1 -53.3
C31_3 P1 C21A_2 C22A_2 177.70(6)
C11 P1 C21A_2 C22A_2 58.88(18)
C21_1 P1 C21A_2 C22A_2 -42.6(3)
C31A_4 P1 C21A_2 C22A_2 160.52(6)
Pt1 P1 C21A_2 C22A_2 -75.14(12)
C31_3 P1 C21A_2 C26A_2 -64.49(11)
C11 P1 C21A_2 C26A_2 176.68(17)
C21_1 P1 C21A_2 C26A_2 75.2(3)
C31A_4 P1 C21A_2 C26A_2 -81.68(10)
Pt1 P1 C21A_2 C26A_2 42.67(13)
C26A_2 C21A_2 C22A_2 C23A_2 60.6
P1 C21A_2 C22A_2 C23A_2 178.73(10)
C21A_2 C22A_2 C23A_2 C24A_2 -67.3
C22A_2 C23A_2 C24A_2 C25A_2 64.7
C23A_2 C24A_2 C25A_2 C26A_2 -56.7
C22A_2 C21A_2 C26A_2 C25A_2 -55.8
P1 C21A_2 C26A_2 C25A_2 -174.65(10)
C24A_2 C25A_2 C26A_2 C21A_2 52.5
C21A_2 P1 C31_3 C32_3 -37.63(12)
C11 P1 C31_3 C32_3 63.4(2)
C21_1 P1 C31_3 C32_3 -56.12(17)
C31A_4 P1 C31_3 C32_3 82.89(6)
Pt1 P1 C31_3 C32_3 -169.98(3)
C21A_2 P1 C31_3 C36_3 -157.04(5)
C11 P1 C31_3 C36_3 -56.0(2)
C21_1 P1 C31_3 C36_3 -175.53(15)
C31A_4 P1 C31_3 C36_3 -36.5
Pt1 P1 C31_3 C36_3 70.61(7)
C36_3 C31_3 C32_3 C33_3 -58.0
P1 C31_3 C32_3 C33_3 -178.63(11)
C31_3 C32_3 C33_3 C34_3 57.6
C32_3 C33_3 C34_3 C35_3 -57.2
C33_3 C34_3 C35_3 C36_3 58.9
C34_3 C35_3 C36_3 C31_3 -63.6
C32_3 C31_3 C36_3 C35_3 63.7
P1 C31_3 C36_3 C35_3 -171.74(11)
C31_3 P1 C31A_4 C32A_4 -76.22(10)
C21A_2 P1 C31A_4 C32A_4 -16.37(14)
C11 P1 C31A_4 C32A_4 86.58(17)
C21_1 P1 C31A_4 C32A_4 -28.84(19)
Pt1 P1 C31A_4 C32A_4 -155.35(4)
C31_3 P1 C31A_4 C36A_4 50.50(10)
C21A_2 P1 C31A_4 C36A_4 110.36(9)
C11 P1 C31A_4 C36A_4 -146.70(16)
C21_1 P1 C31A_4 C36A_4 97.88(18)
Pt1 P1 C31A_4 C36A_4 -28.63(7)
C36A_4 C31A_4 C32A_4 C33A_4 61.2
P1 C31A_4 C32A_4 C33A_4 -172.76(9)
C31A_4 C32A_4 C33A_4 C34A_4 -61.0
C32A_4 C33A_4 C34A_4 C35A_4 57.4
C33A_4 C34A_4 C35A_4 C36A_4 -54.5
C32A_4 C31A_4 C36A_4 C35A_4 -56.6
P1 C31A_4 C36A_4 C35A_4 170.80(8)
C34A_4 C35A_4 C36A_4 C31A_4 54.3
C61 P2 C41 C46 173.0(3)
C51_5 P2 C41 C46 63.7(4)
C51A_6 P2 C41 C46 62.6(3)
Pt1 P2 C41 C46 -64.5(4)
C61 P2 C41 C42 43.1(4)
C51_5 P2 C41 C42 -66.2(4)
C51A_6 P2 C41 C42 -67.3(4)
Pt1 P2 C41 C42 165.6(3)
C46 C41 C42 C43 57.3(5)
P2 C41 C42 C43 -171.7(3)
C41 C42 C43 C44 -57.5(5)
C42 C43 C44 C45 55.9(6)
C43 C44 C45 C46 -54.4(5)
C42 C41 C46 C45 -56.2(5)
P2 C41 C46 C45 170.0(3)
C44 C45 C46 C41 55.0(5)
C61 P2 C51_5 C56_5 171.89(17)
C41 P2 C51_5 C56_5 -78.40(18)
C51A_6 P2 C51_5 C56_5 -74.20(5)
Pt1 P2 C51_5 C56_5 58.28(8)
C61 P2 C51_5 C52_5 -39.87(19)
C41 P2 C51_5 C52_5 69.84(18)
C51A_6 P2 C51_5 C52_5 74.0
Pt1 P2 C51_5 C52_5 -153.48(3)
C56_5 C51_5 C52_5 C53_5 -42.8
P2 C51_5 C52_5 C53_5 171.73(11)
C51_5 C52_5 C53_5 C54_5 47.9
C52_5 C53_5 C54_5 C55_5 -58.8
C53_5 C54_5 C55_5 C56_5 61.9
C52_5 C51_5 C56_5 C55_5 43.8
P2 C51_5 C56_5 C55_5 -170.63(11)
C54_5 C55_5 C56_5 C51_5 -52.7
C61 P2 C51A_6 C52A_6 -29.0(2)
C41 P2 C51A_6 C52A_6 77.30(16)
C51_5 P2 C51A_6 C52A_6 -98.77(6)
Pt1 P2 C51A_6 C52A_6 -150.63(4)
C61 P2 C51A_6 C56A_6 94.36(18)
C41 P2 C51A_6 C56A_6 -159.39(15)
C51_5 P2 C51A_6 C56A_6 24.5
Pt1 P2 C51A_6 C56A_6 -27.32(8)
C56A_6 C51A_6 C52A_6 C53A_6 52.4
P2 C51A_6 C52A_6 C53A_6 170.82(11)
C51A_6 C52A_6 C53A_6 C54A_6 -47.2
C52A_6 C53A_6 C54A_6 C55A_6 45.2
C53A_6 C54A_6 C55A_6 C56A_6 -50.3
C54A_6 C55A_6 C56A_6 C51A_6 55.7
C52A_6 C51A_6 C56A_6 C55A_6 -56.5
P2 C51A_6 C56A_6 C55A_6 176.57(9)
C41 P2 C61 C66 -169.1(3)
C51_5 P2 C61 C66 -52.8(4)
C51A_6 P2 C61 C66 -67.0(4)
Pt1 P2 C61 C66 59.1(3)
C41 P2 C61 C62 65.3(4)
C51_5 P2 C61 C62 -178.4(3)
C51A_6 P2 C61 C62 167.4(3)
Pt1 P2 C61 C62 -66.5(4)
C66 C61 C62 C63 53.4(6)
P2 C61 C62 C63 -179.6(4)
C61 C62 C63 C64 -53.3(7)
C62 C63 C64 C65 54.2(7)
C63 C64 C65 C66 -55.5(6)
C64 C65 C66 C61 56.5(6)
C62 C61 C66 C65 -55.2(6)
P2 C61 C66 C65 179.1(3)
C81_9 P3 C71_7 C76_7 -171.1(8)
C91 P3 C71_7 C76_7 83.5(8)
C71A_8 P3 C71_7 C76_7 -17(2)
Pt2 P3 C71_7 C76_7 -53.8(9)
C81_9 P3 C71_7 C72_7 57.3(10)
C91 P3 C71_7 C72_7 -48.1(10)
C71A_8 P3 C71_7 C72_7 -149(3)
Pt2 P3 C71_7 C72_7 174.6(8)
C76_7 C71_7 C72_7 C73_7 58.6(12)
P3 C71_7 C72_7 C73_7 -170.2(9)
C71_7 C72_7 C73_7 C74_7 -56.4(12)
C72_7 C73_7 C74_7 C75_7 54.2(12)
C73_7 C74_7 C75_7 C76_7 -53.9(12)
C72_7 C71_7 C76_7 C75_7 -57.6(12)
P3 C71_7 C76_7 C75_7 164.6(8)
C74_7 C75_7 C76_7 C71_7 55.4(13)
C71_7 P3 C71A_8 C76A_8 163(4)
C81_9 P3 C71A_8 C76A_8 -169.5(9)
C91 P3 C71A_8 C76A_8 78.3(11)
Pt2 P3 C71A_8 C76A_8 -50.4(11)
C71_7 P3 C71A_8 C72A_8 30(2)
C81_9 P3 C71A_8 C72A_8 57.6(9)
C91 P3 C71A_8 C72A_8 -54.6(9)
Pt2 P3 C71A_8 C72A_8 176.6(8)
C76A_8 C71A_8 C72A_8 C73A_8 56.3(13)
P3 C71A_8 C72A_8 C73A_8 -165.4(9)
C71A_8 C72A_8 C73A_8 C74A_8 -54.8(13)
C72A_8 C73A_8 C74A_8 C75A_8 53.6(13)
C73A_8 C74A_8 C75A_8 C76A_8 -53.2(13)
C72A_8 C71A_8 C76A_8 C75A_8 -57.7(14)
P3 C71A_8 C76A_8 C75A_8 168.9(9)
C74A_8 C75A_8 C76A_8 C71A_8 54.8(14)
C71_7 P3 C81_9 C86_9 55.7(6)
C91 P3 C81_9 C86_9 166.0(4)
C71A_8 P3 C81_9 C86_9 48.7(6)
Pt2 P3 C81_9 C86_9 -64.7(4)
C71_7 P3 C81_9 C82_9 179.3(5)
C91 P3 C81_9 C82_9 -70.5(4)
C71A_8 P3 C81_9 C82_9 172.3(5)
Pt2 P3 C81_9 C82_9 58.8(4)
C86_9 C81_9 C82_9 C83_9 -55.3(6)
P3 C81_9 C82_9 C83_9 178.8(4)
C81_9 C82_9 C83_9 C84_9 56.5(6)
C82_9 C83_9 C84_9 C85_9 -55.0(7)
C83_9 C84_9 C85_9 C86_9 54.9(7)
C82_9 C81_9 C86_9 C85_9 53.5(6)
P3 C81_9 C86_9 C85_9 176.5(4)
C84_9 C85_9 C86_9 C81_9 -54.7(7)
C71_7 P3 C91 C96 70.2(7)
C81_9 P3 C91 C96 -29.4(5)
C71A_8 P3 C91 C96 86.0(7)
Pt2 P3 C91 C96 -154.2(4)
C71_7 P3 C91 C92 -60.2(6)
C81_9 P3 C91 C92 -159.8(4)
C71A_8 P3 C91 C92 -44.3(6)
Pt2 P3 C91 C92 75.4(4)
C96 C91 C92 C93 58.0(6)
P3 C91 C92 C93 -166.9(4)
C91 C92 C93 C94 -55.7(7)
C92 C93 C94 C95 54.8(8)
C93 C94 C95 C96 -55.2(7)
C92 C91 C96 C95 -57.7(7)
P3 C91 C96 C95 171.6(4)
C94 C95 C96 C91 56.6(7)
C121 P4 C101 C106 58.4(4)
C111 P4 C101 C106 -49.0(4)
Pt2 P4 C101 C106 -173.0(3)
C121 P4 C101 C102 -170.6(4)
C111 P4 C101 C102 82.0(4)
Pt2 P4 C101 C102 -42.0(5)
C106 C101 C102 C103 -55.7(6)
P4 C101 C102 C103 169.4(4)
C101 C102 C103 C104 54.7(7)
C102 C103 C104 C105 -54.5(6)
C103 C104 C105 C106 55.5(6)
C102 C101 C106 C105 56.9(5)
P4 C101 C106 C105 -170.7(4)
C104 C105 C106 C101 -57.2(6)
C101 P4 C111 C116 -57.9(4)
C121 P4 C111 C116 -167.1(4)
Pt2 P4 C111 C116 75.9(4)
C101 P4 C111 C112 72.2(4)
C121 P4 C111 C112 -36.9(4)
Pt2 P4 C111 C112 -153.9(4)
C116 C111 C112 C113 -55.8(6)
P4 C111 C112 C113 173.3(4)
C111 C112 C113 C114 55.7(6)
C112 C113 C114 C115 -56.7(6)
C113 C114 C115 C116 57.4(6)
C112 C111 C116 C115 56.7(6)
P4 C111 C116 C115 -169.8(4)
C114 C115 C116 C111 -57.3(6)
C101 P4 C121 C122 178.5(3)
C111 P4 C121 C122 -68.8(4)
Pt2 P4 C121 C122 43.4(4)
C101 P4 C121 C126 54.7(4)
C111 P4 C121 C126 167.4(4)
Pt2 P4 C121 C126 -80.4(4)
C126 C121 C122 C123 -55.3(6)
P4 C121 C122 C123 178.9(4)
C121 C122 C123 C124 57.8(7)
C122 C123 C124 C125 -57.5(7)
C123 C124 C125 C126 57.7(6)
C124 C125 C126 C121 -55.8(6)
C122 C121 C126 C125 53.6(6)
P4 C121 C126 C125 176.7(4)

loop_
_platon_squeeze_void_nr
_platon_squeeze_void_average_x
_platon_squeeze_void_average_y
_platon_squeeze_void_average_z
_platon_squeeze_void_volume
_platon_squeeze_void_count_electrons
_platon_squeeze_void_content
1 0.154 0.902 0.897 12 1 ' '
2 0.298 0.545 0.738 9 1 ' '
3 0.701 0.454 0.262 9 1 ' '
4 0.846 0.098 0.103 12 1 ' '
